data_4133338
loop_
_publ_author_name
'Cirulli, Martina'
'Kaur, Amanpreet'
'Lewis, James E. M.'
'Zhang, Zhihui'
'Kitchen, Jonathan A.'
'Goldup, Stephen M.'
'Roessler, Maxie M.'

_publ_section_title
;
 Rotaxane-Based Transition Metal Complexes: Effect of the Mechanical Bond
 on Structure and Electronic Properties.
;
_journal_issue 2
_journal_name_full 'Journal of the American Chemical Society'
_journal_page_first 879
_journal_page_last 889
_journal_paper_doi 10.1021/jacs.8b09715
_journal_volume 141
_journal_year 2019
_chemical_formula_moiety 'C67 H80 Cl Co N6 O6, Cl O4, 0.38(C4 H10 O)'
_chemical_formula_sum 'C68.5 H83.75 Cl2 Co N6 O10.38'
_chemical_formula_weight 1286.99
_space_group_crystal_system triclinic
_space_group_IT_number 2
_space_group_name_Hall '-P 1'
_space_group_name_H-M_alt 'P -1'
_atom_sites_solution_hydrogens geom
_audit_creation_date 2018-06-14
_audit_creation_method
;
Olex2 1.2
(compiled May 18 2018 14:05:52 for OlexSys, GUI svn.r5497)
;
_cell_angle_alpha 80.6174(10)
_cell_angle_beta 78.6057(10)
_cell_angle_gamma 85.0442(11)
_cell_formula_units_Z 4
_cell_length_a 14.16695(19)
_cell_length_b 15.3447(2)
_cell_length_c 33.0606(4)
_cell_measurement_reflns_used 62083
_cell_measurement_temperature 100
_cell_measurement_theta_max 30.0840
_cell_measurement_theta_min 1.8740
_cell_volume 6940.15(16)
_computing_cell_refinement 'CrysAlisPro 1.171.39.46 (Rigaku OD, 2018)'
_computing_data_collection 'CrysAlisPro 1.171.39.46 (Rigaku OD, 2018)'
_computing_data_reduction 'CrysAlisPro 1.171.39.46 (Rigaku OD, 2018)'
_computing_molecular_graphics 'Olex2 (Dolomanov et al., 2009)'
_computing_publication_material 'Olex2 (Dolomanov et al., 2009)'
_computing_structure_refinement 'ShelXL (Sheldrick, 2015)'
_computing_structure_solution 'ShelXT (Sheldrick, 2015)'
_diffrn_ambient_temperature 100.15
_diffrn_detector 'CCD plate'
_diffrn_measured_fraction_theta_full 1.000
_diffrn_measured_fraction_theta_max 1.000
_diffrn_measurement_details
;
List of Runs (angles in degrees, time in seconds):

  # Type    Start    End  Width  t~exp~   \w     \q     \k     \f   Frames
--------------------------------------------------------------------------
  1  \w    -52.00  75.00   0.50    5.00    --  -14.30  57.00 -90.00  254
  2  \w   -104.00  26.00   0.50    5.00    --  -14.30 -70.00  90.00  260
  3  \w    -55.00  75.00   0.50    5.00    --  -14.30  70.00-150.00  260
  4  \w   -104.00  26.00   0.50    5.00    --  -14.30 -70.00 -60.00  260
  5  \w   -104.00  23.00   0.50    5.00    --  -14.30 -57.00 120.00  254
  6  \w   -104.00  23.00   0.50    5.00    --  -14.30 -57.00 -30.00  254
  7  \w    -52.00 -19.00   0.50    5.00    --  -14.30  57.00 120.00   66
  8  \w    -52.00  75.00   0.50    5.00    --  -14.30  57.00  60.00  254
;
_diffrn_measurement_device 'four-circle diffractometer'
_diffrn_measurement_device_type 'XtaLAB AFC12 (RCD3): Kappa single'
_diffrn_measurement_method '\w scans'
_diffrn_orient_matrix_type 'CrysAlisPro convention (1999,Acta A55,543-557)'
_diffrn_orient_matrix_UB_11 0.0092038000
_diffrn_orient_matrix_UB_12 0.0119542000
_diffrn_orient_matrix_UB_13 -0.0220064000
_diffrn_orient_matrix_UB_21 -0.0414817000
_diffrn_orient_matrix_UB_22 -0.0215325000
_diffrn_orient_matrix_UB_23 -0.0011980000
_diffrn_orient_matrix_UB_31 -0.0284834000
_diffrn_orient_matrix_UB_32 0.0399424000
_diffrn_orient_matrix_UB_33 0.0020540000
_diffrn_radiation_monochromator mirror
_diffrn_radiation_probe x-ray
_diffrn_radiation_type MoK\a
_diffrn_radiation_wavelength 0.71073
_diffrn_reflns_av_R_equivalents 0.0282
_diffrn_reflns_av_unetI/netI 0.0224
_diffrn_reflns_Laue_measured_fraction_full 1.000
_diffrn_reflns_Laue_measured_fraction_max 1.000
_diffrn_reflns_limit_h_max 16
_diffrn_reflns_limit_h_min -16
_diffrn_reflns_limit_k_max 18
_diffrn_reflns_limit_k_min -18
_diffrn_reflns_limit_l_max 39
_diffrn_reflns_limit_l_min -39
_diffrn_reflns_number 132749
_diffrn_reflns_point_group_measured_fraction_full 1.000
_diffrn_reflns_point_group_measured_fraction_max 1.000
_diffrn_reflns_theta_full 24.999
_diffrn_reflns_theta_max 24.999
_diffrn_reflns_theta_min 1.706
_diffrn_source 'Rotating-anode X-ray tube'
_diffrn_source_type 'Rigaku (Mo) X-ray Source'
_exptl_absorpt_coefficient_mu 0.384
_exptl_absorpt_correction_T_max 1.00000
_exptl_absorpt_correction_T_min 0.88638
_exptl_absorpt_correction_type multi-scan
_exptl_absorpt_process_details
;
CrysAlisPro 1.171.39.46 (Rigaku Oxford Diffraction, 2018)
Empirical absorption correction using spherical harmonics,
 implemented in SCALE3 ABSPACK scaling algorithm.
;
_exptl_crystal_colour orange
_exptl_crystal_colour_primary orange
_exptl_crystal_density_diffrn 1.232
_exptl_crystal_description block
_exptl_crystal_F_000 2723
_exptl_crystal_size_max 0.3
_exptl_crystal_size_mid 0.2
_exptl_crystal_size_min 0.2
_refine_diff_density_max 1.869
_refine_diff_density_min -0.895
_refine_diff_density_rms 0.065
_refine_ls_extinction_method none
_refine_ls_goodness_of_fit_ref 1.024
_refine_ls_hydrogen_treatment constr
_refine_ls_matrix_type full
_refine_ls_number_parameters 1618
_refine_ls_number_reflns 24442
_refine_ls_number_restraints 1
_refine_ls_restrained_S_all 1.025
_refine_ls_R_factor_all 0.0582
_refine_ls_R_factor_gt 0.0516
_refine_ls_shift/su_max 0.001
_refine_ls_shift/su_mean 0.000
_refine_ls_structure_factor_coef Fsqd
_refine_ls_weighting_details 'w=1/[\s^2^(Fo^2^)+(0.0648P)^2^+11.3937P] where P=(Fo^2^+2Fc^2^)/3'
_refine_ls_weighting_scheme calc
_refine_ls_wR_factor_gt 0.1309
_refine_ls_wR_factor_ref 0.1347
_reflns_Friedel_coverage 0.000
_reflns_number_gt 21569
_reflns_number_total 24442
_reflns_threshold_expression 'I > 2\s(I)'
_cod_data_source_file ja8b09715_si_003.cif
_cod_data_source_block 5-Co(II)
_cod_original_cell_volume 6940.17(16)
_cod_original_formula_sum 'C68.50 H83.75 Cl2 Co N6 O10.38'
_cod_database_code 4133338
_shelx_shelxl_version_number 2018/1
_chemical_oxdiff_formula 'C65 H85 C2 Co1 N6 O11 '
_shelx_space_group_comment
;
The symmetry employed for this shelxl refinement is uniquely defined
by the following loop, which should always be used as a source of
symmetry information in preference to the above space-group names.
They are only intended as comments.
;
_shelx_estimated_absorpt_t_max 0.927
_shelx_estimated_absorpt_t_min 0.894
_reflns_odcompleteness_completeness 99.93
_reflns_odcompleteness_iscentric 1
_reflns_odcompleteness_theta 27.16
_olex2_refinement_description
;
1. Fixed Uiso
 At 1.2 times of:
  All C(H) groups, All C(H,H) groups
 At 1.5 times of:
  All C(H,H,H) groups
2. Restrained distances
 Cl31-O35
 1.4 with sigma of 0.01
3. Others
 Fixed Sof: O33(0.75) O34(0.75) O35(0.25) O36(0.25) O201(0.75) C201(0.75)
 H20C(0.75) H20D(0.75) H20E(0.75) C202(0.75) H20F(0.75) H20G(0.75) C203(0.75)
 H20H(0.75) H20I(0.75) C204(0.75) H20J(0.75) H20K(0.75) H20L(0.75)
4.a Secondary CH2 refined with riding coordinates:
 C111(H11A,H11B), C112(H11C,H11D), C113(H11E,H11F), C120(H12A,H12B), C121(H12C,
 H12D), C122(H12E,H12F), C123(H12G,H12H), C130(H13A,H13B), C131(H13C,H13D),
 C132(H13E,H13F), C11(H11G,H11H), C12(H12I,H12J), C13(H13G,H13H), C20(H20A,
 H20B), C21(H21A,H21B), C22(H22A,H22B), C23(H23A,H23B), C30(H30A,H30B),
 C31(H31A,H31B), C32(H32A,H32B), C202(H20F,H20G), C203(H20H,H20I)
4.b Aromatic/amide H refined with riding coordinates:
 C102(H102), C103(H103), C104(H104), C107(H107), C108(H108), C109(H109),
 C115(H115), C116(H116), C118(H118), C119(H119), C125(H125), C126(H126),
 C128(H128), C129(H129), C133(H133), C136(H136), C137(H137), C138(H138),
 C141(H141), C143(H143), C145(H145), C155(H155), C157(H157), C159(H159), C2(H2),
  C3(H3), C4(H4), C7(H7), C8(H8), C9(H9), C15(H15), C16(H16), C18(H18),
 C19(H19), C25(H25), C26(H26), C28(H28), C29(H29), C33(H33), C36(H36), C37(H37),
  C38(H38), C41(H41), C43(H43), C45(H45), C55(H55), C57(H57), C59(H59)
4.c Idealised Me refined as rotating group:
 C147(H14A,H14B,H14C), C148(H14D,H14E,H14F), C149(H14G,H14H,H14I), C151(H15A,
 H15B,H15C), C152(H15D,H15E,H15F), C153(H15G,H15H,H15I), C161(H16A,H16B,H16C),
 C162(H16D,H16E,H16F), C163(H16G,H16H,H16I), C165(H16J,H16K,H16L), C166(H16M,
 H16N,H16O), C167(H16P,H16Q,H16R), C47(H47A,H47B,H47C), C48(H48A,H48B,H48C),
 C49(H49A,H49B,H49C), C51(H51A,H51B,H51C), C52(H52A,H52B,H52C), C53(H53A,H53B,
 H53C), C61(H61A,H61B,H61C), C62(H62A,H62B,H62C), C63(H63A,H63B,H63C), C65(H65A,
 H65B,H65C), C66(H66A,H66B,H66C), C67(H67A,H67B,H67C), C201(H20C,H20D,H20E),
 C204(H20J,H20K,H20L)
;
_olex2_submission_special_instructions 'No special instructions were received'
_oxdiff_exptl_absorpt_empirical_details
;
Empirical correction (ABSPACK) includes:
- Absorption correction using spherical harmonics
- Frame scaling
;
_oxdiff_exptl_absorpt_empirical_full_max 1.362
_oxdiff_exptl_absorpt_empirical_full_min 0.839

loop_
_space_group_symop_operation_xyz
'x, y, z'
'-x, -y, -z'

loop_
_atom_site_label
_atom_site_type_symbol
_atom_site_fract_x
_atom_site_fract_y
_atom_site_fract_z
_atom_site_U_iso_or_equiv
_atom_site_adp_type
_atom_site_occupancy
_atom_site_site_symmetry_order
_atom_site_calc_flag
_atom_site_refinement_flags_posn
_atom_site_refinement_flags_occupancy
_atom_site_disorder_assembly
_atom_site_disorder_group
Co01 Co 0.62635(2) 0.96749(2) 0.39054(2) 0.01574(8) Uani 1 1 d . . . .
Cl10 Cl 0.78474(5) 1.03066(5) 0.43248(2) 0.03375(17) Uani 1 1 d . . . .
O101 O 0.85066(18) 0.55951(17) 0.39904(7) 0.0501(6) Uani 1 1 d . . . .
O102 O 0.58034(18) 0.56300(14) 0.48198(7) 0.0413(5) Uani 1 1 d . . . .
O103 O 0.67970(13) 1.03381(12) 0.43550(6) 0.0233(4) Uani 1 1 d . . . .
O104 O 0.80411(17) 1.01540(16) 0.47383(7) 0.0443(6) Uani 1 1 d . . . .
O105 O 0.8195(2) 1.11172(19) 0.41022(10) 0.0709(9) Uani 1 1 d . . . .
O106 O 0.82588(16) 0.95885(18) 0.41048(7) 0.0475(6) Uani 1 1 d . . . .
N101 N 0.51769(15) 1.06113(14) 0.40066(6) 0.0199(4) Uani 1 1 d . . . .
N102 N 0.68423(15) 1.06548(13) 0.34579(6) 0.0184(4) Uani 1 1 d . . . .
N103 N 0.59955(15) 0.87200(13) 0.35477(6) 0.0175(4) Uani 1 1 d . . . .
N104 N 0.64777(17) 0.85517(14) 0.42946(7) 0.0241(5) Uani 1 1 d . . . .
N105 N 0.68650(18) 0.83987(14) 0.46296(7) 0.0266(5) Uani 1 1 d . . . .
N106 N 0.72069(16) 0.75568(14) 0.46556(6) 0.0211(5) Uani 1 1 d . . . .
C101 C 0.43720(19) 1.0536(2) 0.43018(8) 0.0266(6) Uani 1 1 d . . . .
C102 C 0.3781(2) 1.1286(2) 0.43853(10) 0.0388(8) Uani 1 1 d . . . .
H102 H 0.320933 1.123088 0.459141 0.047 Uiso 1 1 calc R . . .
C103 C 0.4023(2) 1.2095(2) 0.41716(11) 0.0422(8) Uani 1 1 d . . . .
H103 H 0.362128 1.260588 0.422796 0.051 Uiso 1 1 calc R . . .
C104 C 0.4849(2) 1.2170(2) 0.38750(10) 0.0344(7) Uani 1 1 d . . . .
H104 H 0.502855 1.273204 0.372573 0.041 Uiso 1 1 calc R . . .
C105 C 0.54173(19) 1.14132(17) 0.37959(8) 0.0225(6) Uani 1 1 d . . . .
C106 C 0.63230(19) 1.14318(16) 0.34821(8) 0.0220(5) Uani 1 1 d . . . .
C107 C 0.6632(2) 1.21998(19) 0.32284(10) 0.0331(7) Uani 1 1 d . . . .
H107 H 0.625942 1.274233 0.324431 0.040 Uiso 1 1 calc R . . .
C108 C 0.7488(2) 1.2161(2) 0.29538(10) 0.0390(8) Uani 1 1 d . . . .
H108 H 0.771916 1.268374 0.277954 0.047 Uiso 1 1 calc R . . .
C109 C 0.8011(2) 1.1378(2) 0.29282(9) 0.0323(7) Uani 1 1 d . . . .
H109 H 0.860577 1.135474 0.273698 0.039 Uiso 1 1 calc R . . .
C110 C 0.76714(19) 1.06136(18) 0.31832(8) 0.0232(6) Uani 1 1 d . . . .
C111 C 0.82049(19) 0.97359(19) 0.31463(9) 0.0280(6) Uani 1 1 d . . . .
H11A H 0.813183 0.955213 0.288115 0.034 Uiso 1 1 calc R . . .
H11B H 0.790106 0.929359 0.337708 0.034 Uiso 1 1 calc R . . .
C112 C 0.9278(2) 0.9721(2) 0.31569(10) 0.0374(7) Uani 1 1 d . . . .
H11C H 0.935699 0.975794 0.344433 0.045 Uiso 1 1 calc R . . .
H11D H 0.955716 1.024654 0.297209 0.045 Uiso 1 1 calc R . . .
C113 C 0.9833(2) 0.8884(3) 0.30178(11) 0.0466(9) Uani 1 1 d . . . .
H11E H 0.979093 0.887665 0.272297 0.056 Uiso 1 1 calc R . . .
H11F H 1.052099 0.891900 0.302961 0.056 Uiso 1 1 calc R . . .
C114 C 0.9485(2) 0.8017(3) 0.32727(10) 0.0449(9) Uani 1 1 d . . . .
C115 C 0.9653(3) 0.7733(3) 0.36810(12) 0.0560(10) Uani 1 1 d . . . .
H115 H 0.997948 0.809095 0.381166 0.067 Uiso 1 1 calc R . . .
C116 C 0.9325(2) 0.6897(3) 0.38951(11) 0.0506(10) Uani 1 1 d . . . .
H116 H 0.947028 0.669336 0.416426 0.061 Uiso 1 1 calc R . . .
C117 C 0.8823(3) 0.6390(2) 0.37329(11) 0.0471(9) Uani 1 1 d . . . .
C118 C 0.8657(3) 0.6665(2) 0.33401(10) 0.0508(10) Uani 1 1 d . . . .
H118 H 0.831529 0.630854 0.321558 0.061 Uiso 1 1 calc R . . .
C119 C 0.8985(3) 0.7467(2) 0.31190(10) 0.0431(8) Uani 1 1 d . . . .
H119 H 0.885344 0.764082 0.284561 0.052 Uiso 1 1 calc R . . .
C120 C 0.7940(3) 0.5073(2) 0.38247(12) 0.0535(9) Uani 1 1 d . . . .
H12A H 0.832982 0.483165 0.358051 0.064 Uiso 1 1 calc R . . .
H12B H 0.738264 0.543386 0.373537 0.064 Uiso 1 1 calc R . . .
C121 C 0.7593(3) 0.4322(2) 0.41723(14) 0.0628(11) Uani 1 1 d . . . .
H12C H 0.718453 0.395179 0.406686 0.075 Uiso 1 1 calc R . . .
H12D H 0.816124 0.394610 0.423995 0.075 Uiso 1 1 calc R . . .
C122 C 0.7045(3) 0.4609(2) 0.45565(11) 0.0511(9) Uani 1 1 d . . . .
H12E H 0.744599 0.498582 0.466192 0.061 Uiso 1 1 calc R . . .
H12F H 0.690073 0.408269 0.477065 0.061 Uiso 1 1 calc R . . .
C123 C 0.6121(2) 0.5113(2) 0.44960(10) 0.0425(8) Uani 1 1 d . . . .
H12G H 0.621910 0.550200 0.422286 0.051 Uiso 1 1 calc R . . .
H12H H 0.562525 0.469580 0.449677 0.051 Uiso 1 1 calc R . . .
C124 C 0.5096(2) 0.6277(2) 0.47612(10) 0.0378(8) Uani 1 1 d . . . .
C125 C 0.4583(2) 0.6361(2) 0.44348(9) 0.0389(8) Uani 1 1 d . . . .
H125 H 0.469783 0.594754 0.424302 0.047 Uiso 1 1 calc R . . .
C126 C 0.3912(2) 0.7052(2) 0.43981(10) 0.0392(8) Uani 1 1 d . . . .
H126 H 0.357102 0.711443 0.417382 0.047 Uiso 1 1 calc R . . .
C127 C 0.3706(2) 0.7665(2) 0.46729(9) 0.0405(8) Uani 1 1 d . . . .
C128 C 0.4220(3) 0.7552(2) 0.50013(10) 0.0413(8) Uani 1 1 d . . . .
H128 H 0.409210 0.795081 0.519961 0.050 Uiso 1 1 calc R . . .
C129 C 0.4897(3) 0.6879(2) 0.50384(9) 0.0387(8) Uani 1 1 d . . . .
H129 H 0.524317 0.682041 0.526077 0.046 Uiso 1 1 calc R . . .
C130 C 0.2977(2) 0.8415(2) 0.46190(11) 0.0457(8) Uani 1 1 d . . . .
H13A H 0.267377 0.856494 0.489743 0.055 Uiso 1 1 calc R . . .
H13B H 0.246536 0.822121 0.449419 0.055 Uiso 1 1 calc R . . .
C131 C 0.3386(2) 0.9238(2) 0.43482(10) 0.0379(7) Uani 1 1 d . . . .
H13C H 0.285026 0.968297 0.430777 0.045 Uiso 1 1 calc R . . .
H13D H 0.369680 0.908870 0.407065 0.045 Uiso 1 1 calc R . . .
C132 C 0.4120(2) 0.9646(2) 0.45308(9) 0.0325(7) Uani 1 1 d . . . .
H13E H 0.385455 0.969355 0.482711 0.039 Uiso 1 1 calc R . . .
H13F H 0.471283 0.925075 0.452056 0.039 Uiso 1 1 calc R . . .
C133 C 0.70333(19) 0.71676(16) 0.43440(8) 0.0206(5) Uani 1 1 d . . . .
H133 H 0.720327 0.657556 0.429609 0.025 Uiso 1 1 calc R . . .
C134 C 0.65576(19) 0.78130(16) 0.41111(8) 0.0201(5) Uani 1 1 d . . . .
C135 C 0.62034(19) 0.78809(16) 0.37222(8) 0.0208(5) Uani 1 1 d . . . .
C136 C 0.6094(2) 0.71558(18) 0.35433(8) 0.0312(7) Uani 1 1 d . . . .
H136 H 0.623510 0.657592 0.367671 0.037 Uiso 1 1 calc R . . .
C137 C 0.5779(3) 0.7277(2) 0.31718(9) 0.0420(8) Uani 1 1 d . . . .
H137 H 0.568682 0.678520 0.304577 0.050 Uiso 1 1 calc R . . .
C138 C 0.5599(3) 0.81254(19) 0.29848(9) 0.0365(7) Uani 1 1 d . . . .
H138 H 0.540138 0.822386 0.272197 0.044 Uiso 1 1 calc R . . .
C139 C 0.57054(19) 0.88381(17) 0.31773(8) 0.0215(5) Uani 1 1 d . . . .
C140 C 0.55145(19) 0.97370(16) 0.29571(7) 0.0193(5) Uani 1 1 d . . . .
C141 C 0.61336(18) 1.00108(16) 0.25846(7) 0.0188(5) Uani 1 1 d . . . .
H141 H 0.669514 0.965205 0.249882 0.023 Uiso 1 1 calc R . . .
C142 C 0.59421(18) 1.08029(16) 0.23358(8) 0.0187(5) Uani 1 1 d . . . .
C143 C 0.50988(19) 1.12926(17) 0.24689(8) 0.0223(5) Uani 1 1 d . . . .
H143 H 0.495601 1.183429 0.230172 0.027 Uiso 1 1 calc R . . .
C144 C 0.44541(19) 1.10271(17) 0.28352(8) 0.0235(6) Uani 1 1 d . . . .
C145 C 0.46868(19) 1.02428(17) 0.30838(8) 0.0221(5) Uani 1 1 d . . . .
H145 H 0.427379 1.005604 0.334144 0.027 Uiso 1 1 calc R . . .
C146 C 0.65846(19) 1.11045(17) 0.19170(8) 0.0224(5) Uani 1 1 d . . . .
C147 C 0.6039(2) 1.1043(2) 0.15702(9) 0.0377(7) Uani 1 1 d . . . .
H14A H 0.586915 1.043075 0.158674 0.057 Uiso 1 1 calc GR . . .
H14B H 0.644715 1.122872 0.129883 0.057 Uiso 1 1 calc GR . . .
H14C H 0.544965 1.142971 0.160171 0.057 Uiso 1 1 calc GR . . .
C148 C 0.6836(2) 1.20648(19) 0.18891(9) 0.0323(7) Uani 1 1 d . . . .
H14D H 0.624122 1.244380 0.192457 0.048 Uiso 1 1 calc GR . . .
H14E H 0.723342 1.225521 0.161573 0.048 Uiso 1 1 calc GR . . .
H14F H 0.719430 1.211064 0.210908 0.048 Uiso 1 1 calc GR . . .
C149 C 0.7523(2) 1.0534(2) 0.18484(9) 0.0319(6) Uani 1 1 d . . . .
H14G H 0.787494 1.055453 0.207331 0.048 Uiso 1 1 calc GR . . .
H14H H 0.791929 1.075928 0.157974 0.048 Uiso 1 1 calc GR . . .
H14I H 0.737578 0.992160 0.184797 0.048 Uiso 1 1 calc GR . . .
C150 C 0.3496(2) 1.1559(2) 0.29339(9) 0.0293(6) Uani 1 1 d . . . .
C151 C 0.2916(2) 1.1496(2) 0.25946(10) 0.0340(7) Uani 1 1 d . . . .
H15A H 0.327908 1.174100 0.232148 0.051 Uiso 1 1 calc GR . . .
H15B H 0.229617 1.183290 0.265074 0.051 Uiso 1 1 calc GR . . .
H15C H 0.280207 1.087527 0.259499 0.051 Uiso 1 1 calc GR . . .
C152 C 0.3678(2) 1.2533(2) 0.29329(10) 0.0374(7) Uani 1 1 d . . . .
H15D H 0.406551 1.256995 0.314397 0.056 Uiso 1 1 calc GR . . .
H15E H 0.306040 1.286778 0.299700 0.056 Uiso 1 1 calc GR . . .
H15F H 0.402585 1.278087 0.265715 0.056 Uiso 1 1 calc GR . . .
C153 C 0.2900(2) 1.1201(2) 0.33572(10) 0.0413(8) Uani 1 1 d . . . .
H15G H 0.273401 1.059534 0.335399 0.062 Uiso 1 1 calc GR . . .
H15H H 0.230795 1.157647 0.341292 0.062 Uiso 1 1 calc GR . . .
H15I H 0.327665 1.120058 0.357603 0.062 Uiso 1 1 calc GR . . .
C154 C 0.77777(19) 0.72259(17) 0.49685(8) 0.0218(5) Uani 1 1 d . . . .
C155 C 0.84687(19) 0.77669(18) 0.50095(9) 0.0270(6) Uani 1 1 d . . . .
H155 H 0.855363 0.832446 0.483726 0.032 Uiso 1 1 calc R . . .
C156 C 0.9036(2) 0.74829(19) 0.53061(10) 0.0337(7) Uani 1 1 d . . . .
C157 C 0.8869(2) 0.6667(2) 0.55527(11) 0.0378(7) Uani 1 1 d . . . .
H157 H 0.924779 0.647658 0.576114 0.045 Uiso 1 1 calc R . . .
C158 C 0.8179(2) 0.61171(18) 0.55116(9) 0.0294(6) Uani 1 1 d . . . .
C159 C 0.76238(19) 0.64117(17) 0.52065(8) 0.0235(6) Uani 1 1 d . . . .
H159 H 0.714697 0.605502 0.516381 0.028 Uiso 1 1 calc R . . .
C160 C 0.9816(2) 0.8059(2) 0.53622(13) 0.0477(9) Uani 1 1 d . . . .
C161 C 1.0132(4) 0.8720(4) 0.4973(2) 0.117(3) Uani 1 1 d . . . .
H16A H 1.034573 0.840538 0.473325 0.175 Uiso 1 1 calc GR . . .
H16B H 1.066494 0.904446 0.501325 0.175 Uiso 1 1 calc GR . . .
H16C H 0.958901 0.913758 0.492299 0.175 Uiso 1 1 calc GR . . .
C162 C 1.0728(2) 0.7500(2) 0.54288(12) 0.0489(9) Uani 1 1 d . . . .
H16D H 1.059367 0.709007 0.569079 0.073 Uiso 1 1 calc GR . . .
H16E H 1.123353 0.788666 0.544212 0.073 Uiso 1 1 calc GR . . .
H16F H 1.094548 0.716361 0.519633 0.073 Uiso 1 1 calc GR . . .
C163 C 0.9423(4) 0.8528(5) 0.5722(3) 0.162(4) Uani 1 1 d . . . .
H16G H 0.894230 0.899071 0.564339 0.244 Uiso 1 1 calc GR . . .
H16H H 0.994660 0.879670 0.580250 0.244 Uiso 1 1 calc GR . . .
H16I H 0.911805 0.810671 0.595683 0.244 Uiso 1 1 calc GR . . .
C164 C 0.8015(3) 0.5220(2) 0.57877(11) 0.0431(8) Uani 1 1 d . . . .
C165 C 0.8344(5) 0.4485(3) 0.55163(15) 0.0844(17) Uani 1 1 d . . . .
H16J H 0.794781 0.453422 0.530121 0.127 Uiso 1 1 calc GR . . .
H16K H 0.827282 0.390639 0.569189 0.127 Uiso 1 1 calc GR . . .
H16L H 0.902241 0.454702 0.538310 0.127 Uiso 1 1 calc GR . . .
C166 C 0.8584(3) 0.5066(2) 0.61373(12) 0.0582(11) Uani 1 1 d . . . .
H16M H 0.927480 0.508210 0.601922 0.087 Uiso 1 1 calc GR . . .
H16N H 0.844917 0.448683 0.630483 0.087 Uiso 1 1 calc GR . . .
H16O H 0.839723 0.552938 0.631448 0.087 Uiso 1 1 calc GR . . .
C167 C 0.6953(3) 0.5142(3) 0.59669(16) 0.0814(17) Uani 1 1 d . . . .
H16P H 0.671954 0.562652 0.612748 0.122 Uiso 1 1 calc GR . . .
H16Q H 0.685507 0.457453 0.615006 0.122 Uiso 1 1 calc GR . . .
H16R H 0.659484 0.517476 0.573914 0.122 Uiso 1 1 calc GR . . .
Co02 Co 0.89924(2) 0.53660(2) 0.11000(2) 0.01533(8) Uani 1 1 d . . . .
Cl1 Cl 1.02000(5) 0.71953(4) 0.06457(2) 0.02186(13) Uani 1 1 d . . . .
O1 O 0.46517(15) 0.77579(13) 0.12899(6) 0.0334(5) Uani 1 1 d . . . .
O2 O 0.48922(13) 0.60326(12) 0.03725(6) 0.0245(4) Uani 1 1 d . . . .
O3 O 1.00101(12) 0.62953(11) 0.06051(5) 0.0199(4) Uani 1 1 d . . . .
O4 O 1.02712(14) 0.77235(12) 0.02436(6) 0.0286(4) Uani 1 1 d . . . .
O5 O 1.10829(16) 0.71655(14) 0.07936(7) 0.0411(5) Uani 1 1 d . . . .
O6 O 0.94183(17) 0.75290(14) 0.09347(6) 0.0390(5) Uani 1 1 d . . . .
N1 N 1.00011(14) 0.45013(13) 0.08566(6) 0.0151(4) Uani 1 1 d . . . .
N2 N 0.99454(14) 0.54906(13) 0.14563(6) 0.0165(4) Uani 1 1 d . . . .
N3 N 0.77529(14) 0.48646(12) 0.15018(6) 0.0140(4) Uani 1 1 d . . . .
N4 N 0.79849(15) 0.60677(14) 0.08296(6) 0.0190(4) Uani 1 1 d . . . .
N5 N 0.80223(15) 0.67393(14) 0.05270(7) 0.0210(5) Uani 1 1 d . . . .
N6 N 0.71118(14) 0.70431(13) 0.05332(6) 0.0165(4) Uani 1 1 d . . . .
C1 C 0.99650(18) 0.40437(16) 0.05475(7) 0.0176(5) Uani 1 1 d . . . .
C2 C 1.07713(19) 0.35602(17) 0.03731(8) 0.0223(5) Uani 1 1 d . . . .
H2 H 1.074260 0.323927 0.015358 0.027 Uiso 1 1 calc R . . .
C3 C 1.16126(19) 0.35506(17) 0.05215(8) 0.0238(6) Uani 1 1 d . . . .
H3 H 1.216739 0.321429 0.040736 0.029 Uiso 1 1 calc R . . .
C4 C 1.16525(18) 0.40298(16) 0.08366(8) 0.0203(5) Uani 1 1 d . . . .
H4 H 1.223362 0.403213 0.093877 0.024 Uiso 1 1 calc R . . .
C5 C 1.08328(17) 0.45054(15) 0.10006(7) 0.0165(5) Uani 1 1 d . . . .
C6 C 1.08023(17) 0.50570(16) 0.13324(7) 0.0173(5) Uani 1 1 d . . . .
C7 C 1.15875(19) 0.51369(17) 0.15067(8) 0.0233(6) Uani 1 1 d . . . .
H7 H 1.218408 0.482549 0.142126 0.028 Uiso 1 1 calc R . . .
C8 C 1.1492(2) 0.56797(18) 0.18092(9) 0.0279(6) Uani 1 1 d . . . .
H8 H 1.202797 0.574964 0.193197 0.034 Uiso 1 1 calc R . . .
C9 C 1.0623(2) 0.61170(18) 0.19315(8) 0.0262(6) Uani 1 1 d . . . .
H9 H 1.055470 0.649367 0.213804 0.031 Uiso 1 1 calc R . . .
C10 C 0.98433(19) 0.60069(16) 0.17525(8) 0.0204(5) Uani 1 1 d . . . .
C11 C 0.8851(2) 0.64200(18) 0.18914(9) 0.0271(6) Uani 1 1 d . . . .
H11G H 0.856739 0.608951 0.216518 0.033 Uiso 1 1 calc R . . .
H11H H 0.844406 0.634170 0.169015 0.033 Uiso 1 1 calc R . . .
C12 C 0.8799(2) 0.73906(18) 0.19319(9) 0.0301(6) Uani 1 1 d . . . .
H12I H 0.896768 0.774109 0.165106 0.036 Uiso 1 1 calc R . . .
H12J H 0.927704 0.749432 0.209794 0.036 Uiso 1 1 calc R . . .
C13 C 0.7792(2) 0.7707(2) 0.21419(9) 0.0344(7) Uani 1 1 d . . . .
H13G H 0.762847 0.733955 0.241881 0.041 Uiso 1 1 calc R . . .
H13H H 0.782376 0.832290 0.218995 0.041 Uiso 1 1 calc R . . .
C14 C 0.6976(2) 0.76825(19) 0.19096(9) 0.0310(7) Uani 1 1 d . . . .
C15 C 0.6235(2) 0.71337(19) 0.20655(9) 0.0321(7) Uani 1 1 d . . . .
H15 H 0.626794 0.672902 0.231318 0.039 Uiso 1 1 calc R . . .
C16 C 0.5437(2) 0.7141(2) 0.18782(9) 0.0328(7) Uani 1 1 d . . . .
H16 H 0.493334 0.675516 0.199902 0.039 Uiso 1 1 calc R . . .
C17 C 0.5387(2) 0.77148(19) 0.15149(9) 0.0319(7) Uani 1 1 d . . . .
C18 C 0.6125(2) 0.82622(19) 0.13474(9) 0.0338(7) Uani 1 1 d . . . .
H18 H 0.609611 0.865579 0.109605 0.041 Uiso 1 1 calc R . . .
C19 C 0.6916(2) 0.82510(19) 0.15391(9) 0.0342(7) Uani 1 1 d . . . .
H19 H 0.742076 0.863445 0.141678 0.041 Uiso 1 1 calc R . . .
C20 C 0.3859(2) 0.7206(2) 0.14533(9) 0.0344(7) Uani 1 1 d . . . .
H20A H 0.347580 0.740157 0.171058 0.041 Uiso 1 1 calc R . . .
H20B H 0.409733 0.658475 0.152215 0.041 Uiso 1 1 calc R . . .
C21 C 0.3242(2) 0.7282(2) 0.11221(10) 0.0354(7) Uani 1 1 d . . . .
H21A H 0.269860 0.689095 0.122817 0.042 Uiso 1 1 calc R . . .
H21B H 0.296519 0.789720 0.107769 0.042 Uiso 1 1 calc R . . .
C22 C 0.3763(2) 0.70468(19) 0.07070(9) 0.0312(6) Uani 1 1 d . . . .
H22A H 0.430247 0.744129 0.059728 0.037 Uiso 1 1 calc R . . .
H22B H 0.331389 0.715410 0.050746 0.037 Uiso 1 1 calc R . . .
C23 C 0.4158(2) 0.60966(18) 0.07311(8) 0.0264(6) Uani 1 1 d . . . .
H23A H 0.442971 0.591816 0.098816 0.032 Uiso 1 1 calc R . . .
H23B H 0.363784 0.570122 0.073715 0.032 Uiso 1 1 calc R . . .
C24 C 0.55139(19) 0.52980(17) 0.03840(8) 0.0225(6) Uani 1 1 d . . . .
C25 C 0.54326(19) 0.45950(17) 0.07070(8) 0.0239(6) Uani 1 1 d . . . .
H25 H 0.490197 0.458594 0.093363 0.029 Uiso 1 1 calc R . . .
C26 C 0.61312(19) 0.39039(18) 0.06976(8) 0.0241(6) Uani 1 1 d . . . .
H26 H 0.607911 0.342985 0.092348 0.029 Uiso 1 1 calc R . . .
C27 C 0.69021(19) 0.38858(17) 0.03683(8) 0.0232(6) Uani 1 1 d . . . .
C28 C 0.69562(19) 0.45933(18) 0.00424(8) 0.0247(6) Uani 1 1 d . . . .
H28 H 0.747346 0.459325 -0.018945 0.030 Uiso 1 1 calc R . . .
C29 C 0.6277(2) 0.52924(18) 0.00490(8) 0.0251(6) Uani 1 1 d . . . .
H29 H 0.633047 0.576950 -0.017542 0.030 Uiso 1 1 calc R . . .
C30 C 0.76561(19) 0.31305(18) 0.03595(9) 0.0262(6) Uani 1 1 d . . . .
H30A H 0.793487 0.307404 0.006520 0.031 Uiso 1 1 calc R . . .
H30B H 0.734055 0.257535 0.048918 0.031 Uiso 1 1 calc R . . .
C31 C 0.84743(19) 0.32356(17) 0.05856(8) 0.0237(6) Uani 1 1 d . . . .
H31A H 0.820131 0.327072 0.088254 0.028 Uiso 1 1 calc R . . .
H31B H 0.892438 0.270564 0.057463 0.028 Uiso 1 1 calc R . . .
C32 C 0.90338(18) 0.40579(17) 0.03963(8) 0.0205(5) Uani 1 1 d . . . .
H32A H 0.916982 0.409919 0.008853 0.025 Uiso 1 1 calc R . . .
H32B H 0.863045 0.459024 0.046875 0.025 Uiso 1 1 calc R . . .
C33 C 0.64932(17) 0.65665(15) 0.08346(7) 0.0156(5) Uani 1 1 d . . . .
H33 H 0.581090 0.665099 0.089867 0.019 Uiso 1 1 calc R . . .
C34 C 0.70646(17) 0.59378(15) 0.10263(7) 0.0152(5) Uani 1 1 d . . . .
C35 C 0.69216(17) 0.52613(15) 0.13978(7) 0.0147(5) Uani 1 1 d . . . .
C36 C 0.60277(17) 0.50858(16) 0.16343(8) 0.0178(5) Uani 1 1 d . . . .
H36 H 0.545851 0.534321 0.154188 0.021 Uiso 1 1 calc R . . .
C37 C 0.59750(18) 0.45270(16) 0.20091(8) 0.0203(5) Uani 1 1 d . . . .
H37 H 0.536775 0.440280 0.218233 0.024 Uiso 1 1 calc R . . .
C38 C 0.68142(18) 0.41524(16) 0.21282(8) 0.0192(5) Uani 1 1 d . . . .
H38 H 0.678978 0.378605 0.239066 0.023 Uiso 1 1 calc R . . .
C39 C 0.76953(17) 0.43080(15) 0.18665(7) 0.0151(5) Uani 1 1 d . . . .
C40 C 0.85913(17) 0.38560(15) 0.19913(7) 0.0158(5) Uani 1 1 d . . . .
C41 C 0.88454(17) 0.40131(16) 0.23567(8) 0.0178(5) Uani 1 1 d . . . .
H41 H 0.847087 0.443274 0.251253 0.021 Uiso 1 1 calc R . . .
C42 C 0.96464(18) 0.35603(17) 0.24978(8) 0.0204(5) Uani 1 1 d . . . .
C43 C 1.01419(18) 0.29250(16) 0.22721(8) 0.0195(5) Uani 1 1 d . . . .
H43 H 1.068492 0.260999 0.236580 0.023 Uiso 1 1 calc R . . .
C44 C 0.98830(17) 0.27244(16) 0.19136(7) 0.0182(5) Uani 1 1 d . . . .
C45 C 0.91134(17) 0.32144(16) 0.17698(7) 0.0169(5) Uani 1 1 d . . . .
H45 H 0.894078 0.311218 0.151878 0.020 Uiso 1 1 calc R . . .
C46 C 0.9915(2) 0.37312(18) 0.29039(8) 0.0255(6) Uani 1 1 d . . . .
C47 C 1.0891(2) 0.3288(3) 0.29667(11) 0.0470(9) Uani 1 1 d . . . .
H47A H 1.087346 0.264749 0.297730 0.070 Uiso 1 1 calc GR . . .
H47B H 1.103391 0.341222 0.322910 0.070 Uiso 1 1 calc GR . . .
H47C H 1.139181 0.351930 0.273410 0.070 Uiso 1 1 calc GR . . .
C48 C 0.9164(2) 0.3329(2) 0.32726(9) 0.0368(7) Uani 1 1 d . . . .
H48A H 0.852381 0.360456 0.324690 0.055 Uiso 1 1 calc GR . . .
H48B H 0.932664 0.343386 0.353452 0.055 Uiso 1 1 calc GR . . .
H48C H 0.916070 0.269054 0.327175 0.055 Uiso 1 1 calc GR . . .
C49 C 0.9937(3) 0.4716(2) 0.29086(9) 0.0364(7) Uani 1 1 d . . . .
H49A H 1.043072 0.496734 0.267766 0.055 Uiso 1 1 calc GR . . .
H49B H 1.008962 0.481249 0.317390 0.055 Uiso 1 1 calc GR . . .
H49C H 0.930551 0.500440 0.287742 0.055 Uiso 1 1 calc GR . . .
C50 C 1.04232(19) 0.19484(17) 0.17133(8) 0.0217(5) Uani 1 1 d . . . .
C51 C 1.0099(2) 0.18510(19) 0.13092(8) 0.0289(6) Uani 1 1 d . . . .
H51A H 0.941102 0.173789 0.136944 0.043 Uiso 1 1 calc GR . . .
H51B H 1.047034 0.135556 0.118879 0.043 Uiso 1 1 calc GR . . .
H51C H 1.020696 0.239717 0.111051 0.043 Uiso 1 1 calc GR . . .
C52 C 1.15142(19) 0.20646(19) 0.16188(9) 0.0286(6) Uani 1 1 d . . . .
H52A H 1.165335 0.261420 0.142597 0.043 Uiso 1 1 calc GR . . .
H52B H 1.184935 0.156243 0.149132 0.043 Uiso 1 1 calc GR . . .
H52C H 1.173629 0.209123 0.187886 0.043 Uiso 1 1 calc GR . . .
C53 C 1.0221(2) 0.10926(18) 0.20208(9) 0.0297(6) Uani 1 1 d . . . .
H53A H 1.043637 0.113662 0.228054 0.045 Uiso 1 1 calc GR . . .
H53B H 1.057096 0.059065 0.189791 0.045 Uiso 1 1 calc GR . . .
H53C H 0.952785 0.100417 0.208043 0.045 Uiso 1 1 calc GR . . .
C54 C 0.69506(17) 0.78425(16) 0.02544(7) 0.0168(5) Uani 1 1 d . . . .
C55 C 0.62520(17) 0.78842(16) 0.00118(7) 0.0162(5) Uani 1 1 d . . . .
H55 H 0.584786 0.740666 0.004014 0.019 Uiso 1 1 calc R . . .
C56 C 0.61563(17) 0.86410(16) -0.02740(7) 0.0172(5) Uani 1 1 d . . . .
C57 C 0.67529(17) 0.93295(16) -0.02929(8) 0.0190(5) Uani 1 1 d . . . .
H57 H 0.668479 0.985106 -0.048620 0.023 Uiso 1 1 calc R . . .
C58 C 0.74429(17) 0.92903(16) -0.00425(8) 0.0192(5) Uani 1 1 d . . . .
C59 C 0.75472(17) 0.85169(16) 0.02321(8) 0.0194(5) Uani 1 1 d . . . .
H59 H 0.802362 0.845416 0.040226 0.023 Uiso 1 1 calc R . . .
C60 C 0.54815(18) 0.87158(17) -0.05845(8) 0.0201(5) Uani 1 1 d . . . .
C61 C 0.4791(2) 0.7977(2) -0.04838(11) 0.0408(8) Uani 1 1 d . . . .
H61A H 0.515824 0.740599 -0.048870 0.061 Uiso 1 1 calc GR . . .
H61B H 0.437242 0.805254 -0.069164 0.061 Uiso 1 1 calc GR . . .
H61C H 0.439563 0.799332 -0.020589 0.061 Uiso 1 1 calc GR . . .
C62 C 0.6109(2) 0.8665(3) -0.10163(9) 0.0413(8) Uani 1 1 d . . . .
H62A H 0.655354 0.914549 -0.108701 0.062 Uiso 1 1 calc GR . . .
H62B H 0.569539 0.872257 -0.122534 0.062 Uiso 1 1 calc GR . . .
H62C H 0.647903 0.809473 -0.101202 0.062 Uiso 1 1 calc GR . . .
C63 C 0.4900(2) 0.9605(2) -0.05998(10) 0.0352(7) Uani 1 1 d . . . .
H63A H 0.452768 0.966233 -0.032135 0.053 Uiso 1 1 calc GR . . .
H63B H 0.445916 0.963419 -0.079640 0.053 Uiso 1 1 calc GR . . .
H63C H 0.534082 1.008637 -0.069153 0.053 Uiso 1 1 calc GR . . .
C64 C 0.81030(19) 1.00480(17) -0.00776(9) 0.0258(6) Uani 1 1 d . . . .
C65 C 0.9101(2) 0.9771(2) -0.03075(10) 0.0353(7) Uani 1 1 d . . . .
H65A H 0.934196 0.922292 -0.015407 0.053 Uiso 1 1 calc GR . . .
H65B H 0.954388 1.023878 -0.032737 0.053 Uiso 1 1 calc GR . . .
H65C H 0.905672 0.967251 -0.058860 0.053 Uiso 1 1 calc GR . . .
C66 C 0.7728(2) 1.0903(2) -0.03099(14) 0.0513(10) Uani 1 1 d . . . .
H66A H 0.776488 1.083895 -0.060282 0.077 Uiso 1 1 calc GR . . .
H66B H 0.812165 1.138725 -0.029426 0.077 Uiso 1 1 calc GR . . .
H66C H 0.705636 1.103544 -0.018269 0.077 Uiso 1 1 calc GR . . .
C67 C 0.8174(2) 1.0224(2) 0.03573(11) 0.0404(8) Uani 1 1 d . . . .
H67A H 0.752711 1.035514 0.051259 0.061 Uiso 1 1 calc GR . . .
H67B H 0.857074 1.073039 0.033139 0.061 Uiso 1 1 calc GR . . .
H67C H 0.847082 0.970042 0.050654 0.061 Uiso 1 1 calc GR . . .
Cl21 Cl 0.36683(4) 0.37591(5) 0.17250(2) 0.02800(15) Uani 1 1 d . . . .
O21 O 0.45041(15) 0.32275(15) 0.18145(7) 0.0417(5) Uani 1 1 d . . . .
O22 O 0.38399(14) 0.46775(13) 0.17040(7) 0.0346(5) Uani 1 1 d . . . .
O23 O 0.28455(15) 0.35360(16) 0.20415(7) 0.0423(6) Uani 1 1 d . . . .
O24 O 0.34894(14) 0.36257(15) 0.13273(7) 0.0366(5) Uani 1 1 d . . . .
Cl31 Cl 0.59061(9) 0.47646(5) 0.32045(3) 0.0578(3) Uani 1 1 d D . . .
O31 O 0.5346(3) 0.41088(17) 0.31534(12) 0.0863(12) Uani 1 1 d . . . .
O32 O 0.5573(2) 0.51672(16) 0.35569(8) 0.0531(6) Uani 1 1 d . . . .
O33 O 0.6837(3) 0.4366(3) 0.31646(16) 0.0802(12) Uiso 0.75 1 d . P A 1
O34 O 0.5716(4) 0.5418(3) 0.28513(16) 0.0903(14) Uiso 0.75 1 d . P A 1
O35 O 0.6500(15) 0.4216(13) 0.3481(6) 0.145(7) Uiso 0.25 1 d D P A 2
O36 O 0.6676(7) 0.5255(6) 0.2943(3) 0.042(2) Uiso 0.25 1 d . P A 2
O201 O 0.2541(3) 0.8954(3) 0.19347(14) 0.0729(11) Uani 0.75 1 d . P . .
C201 C 0.1211(5) 0.8692(5) 0.1642(3) 0.111(3) Uani 0.75 1 d . P . .
H20C H 0.094973 0.879356 0.138438 0.166 Uiso 0.75 1 calc GR P . .
H20D H 0.072318 0.888020 0.187041 0.166 Uiso 0.75 1 calc GR P . .
H20E H 0.138780 0.806100 0.171067 0.166 Uiso 0.75 1 calc GR P . .
C202 C 0.2092(5) 0.9217(4) 0.1583(2) 0.0709(16) Uani 0.75 1 d . P . .
H20F H 0.254443 0.910382 0.132554 0.085 Uiso 0.75 1 calc R P . .
H20G H 0.190484 0.985730 0.155739 0.085 Uiso 0.75 1 calc R P . .
C203 C 0.3383(5) 0.9425(4) 0.19204(18) 0.0626(15) Uani 0.75 1 d . P . .
H20H H 0.386882 0.933449 0.166858 0.075 Uiso 0.75 1 calc R P . .
H20I H 0.321102 1.006612 0.190935 0.075 Uiso 0.75 1 calc R P . .
C204 C 0.3765(6) 0.9095(5) 0.2286(2) 0.094(3) Uani 0.75 1 d . P . .
H20J H 0.407873 0.850602 0.226105 0.142 Uiso 0.75 1 calc GR P . .
H20K H 0.324161 0.905540 0.252968 0.142 Uiso 0.75 1 calc GR P . .
H20L H 0.423874 0.949535 0.231803 0.142 Uiso 0.75 1 calc GR P . .

loop_
_atom_site_aniso_label
_atom_site_aniso_U_11
_atom_site_aniso_U_22
_atom_site_aniso_U_33
_atom_site_aniso_U_23
_atom_site_aniso_U_13
_atom_site_aniso_U_12
Co01 0.01894(17) 0.01283(16) 0.01481(16) 0.00069(12) -0.00378(13) -0.00118(12)
Cl10 0.0308(4) 0.0413(4) 0.0328(4) 0.0026(3) -0.0168(3) -0.0124(3)
O101 0.0480(14) 0.0574(16) 0.0397(13) -0.0041(12) -0.0040(11) 0.0101(12)
O102 0.0605(15) 0.0356(12) 0.0323(11) 0.0054(9) -0.0191(11) -0.0234(11)
O103 0.0250(10) 0.0222(9) 0.0262(9) -0.0042(8) -0.0125(8) -0.0018(7)
O104 0.0418(13) 0.0613(15) 0.0375(12) -0.0065(11) -0.0268(10) -0.0021(11)
O105 0.0709(19) 0.0677(18) 0.080(2) 0.0262(15) -0.0407(16) -0.0487(16)
O106 0.0326(12) 0.0723(17) 0.0349(12) -0.0164(12) 0.0022(10) 0.0081(11)
N101 0.0186(11) 0.0248(11) 0.0189(10) -0.0067(9) -0.0085(9) 0.0019(9)
N102 0.0213(11) 0.0187(11) 0.0170(10) 0.0003(8) -0.0080(9) -0.0062(8)
N103 0.0207(11) 0.0162(10) 0.0147(10) -0.0006(8) -0.0021(8) -0.0023(8)
N104 0.0368(13) 0.0179(11) 0.0200(11) -0.0012(9) -0.0132(10) -0.0004(9)
N105 0.0396(14) 0.0189(11) 0.0236(12) 0.0008(9) -0.0163(10) 0.0012(10)
N106 0.0262(12) 0.0172(11) 0.0198(11) 0.0024(9) -0.0081(9) -0.0007(9)
C101 0.0208(14) 0.0420(16) 0.0207(13) -0.0113(12) -0.0097(11) 0.0036(12)
C102 0.0269(16) 0.062(2) 0.0327(16) -0.0258(16) -0.0114(13) 0.0160(15)
C103 0.045(2) 0.044(2) 0.0453(19) -0.0257(16) -0.0224(16) 0.0245(15)
C104 0.0464(19) 0.0258(15) 0.0393(17) -0.0132(13) -0.0265(15) 0.0113(13)
C105 0.0274(14) 0.0194(13) 0.0259(13) -0.0063(11) -0.0169(11) 0.0034(11)
C106 0.0300(14) 0.0165(12) 0.0242(13) -0.0004(10) -0.0174(11) -0.0044(10)
C107 0.0419(18) 0.0199(14) 0.0406(17) 0.0084(12) -0.0231(14) -0.0085(12)
C108 0.048(2) 0.0317(17) 0.0390(17) 0.0168(13) -0.0215(15) -0.0227(15)
C109 0.0297(15) 0.0460(18) 0.0218(14) 0.0068(13) -0.0086(12) -0.0192(13)
C110 0.0233(14) 0.0318(15) 0.0158(12) 0.0010(11) -0.0072(10) -0.0094(11)
C111 0.0226(14) 0.0387(16) 0.0218(13) -0.0040(12) -0.0015(11) -0.0041(12)
C112 0.0212(15) 0.055(2) 0.0340(16) -0.0050(15) -0.0015(12) -0.0022(13)
C113 0.0242(16) 0.069(2) 0.0406(18) -0.0075(17) 0.0033(14) 0.0066(15)
C114 0.0314(17) 0.063(2) 0.0285(16) 0.0005(16) 0.0035(13) 0.0249(16)
C115 0.0347(19) 0.085(3) 0.046(2) -0.015(2) -0.0043(16) 0.0142(19)
C116 0.0344(18) 0.069(3) 0.0349(18) 0.0186(17) -0.0028(15) 0.0139(17)
C117 0.044(2) 0.046(2) 0.044(2) -0.0020(16) -0.0020(16) 0.0146(16)
C118 0.068(2) 0.0415(19) 0.0314(17) -0.0053(15) 0.0070(16) 0.0217(18)
C119 0.054(2) 0.0405(19) 0.0275(16) -0.0039(14) 0.0014(15) 0.0147(16)
C120 0.066(3) 0.041(2) 0.050(2) -0.0122(17) -0.0017(19) 0.0049(18)
C121 0.076(3) 0.036(2) 0.075(3) -0.0131(19) -0.013(2) 0.0116(19)
C122 0.060(2) 0.050(2) 0.0406(19) 0.0172(16) -0.0163(17) -0.0176(18)
C123 0.048(2) 0.0404(18) 0.0345(17) 0.0182(14) -0.0102(15) -0.0180(15)
C124 0.0437(18) 0.0345(17) 0.0334(16) 0.0154(13) -0.0118(14) -0.0218(14)
C125 0.053(2) 0.0396(18) 0.0277(15) 0.0024(13) -0.0098(14) -0.0284(16)
C126 0.0426(18) 0.0469(19) 0.0292(16) 0.0079(14) -0.0113(14) -0.0234(15)
C127 0.0427(19) 0.052(2) 0.0275(15) 0.0012(14) -0.0004(13) -0.0315(16)
C128 0.051(2) 0.047(2) 0.0272(16) 0.0016(14) -0.0055(14) -0.0247(17)
C129 0.053(2) 0.0446(19) 0.0223(14) 0.0030(13) -0.0095(14) -0.0321(16)
C130 0.0311(17) 0.065(2) 0.0420(19) -0.0093(17) -0.0009(14) -0.0166(16)
C131 0.0281(16) 0.053(2) 0.0337(16) -0.0096(15) -0.0063(13) -0.0044(14)
C132 0.0243(15) 0.0527(19) 0.0200(14) -0.0058(13) -0.0014(11) -0.0046(13)
C133 0.0270(14) 0.0158(12) 0.0176(12) 0.0007(10) -0.0023(10) -0.0037(10)
C134 0.0280(14) 0.0140(12) 0.0163(12) 0.0020(10) -0.0024(10) -0.0028(10)
C135 0.0296(14) 0.0164(12) 0.0147(12) 0.0014(10) -0.0029(10) -0.0031(10)
C136 0.058(2) 0.0153(13) 0.0191(13) 0.0011(11) -0.0076(13) -0.0018(13)
C137 0.086(3) 0.0209(15) 0.0229(15) -0.0042(12) -0.0169(16) -0.0079(15)
C138 0.069(2) 0.0240(15) 0.0205(14) -0.0017(12) -0.0181(14) -0.0071(14)
C139 0.0295(14) 0.0200(13) 0.0152(12) -0.0001(10) -0.0062(10) -0.0025(11)
C140 0.0270(14) 0.0177(12) 0.0169(12) -0.0035(10) -0.0117(10) -0.0028(10)
C141 0.0212(13) 0.0194(12) 0.0183(12) -0.0027(10) -0.0099(10) -0.0013(10)
C142 0.0233(13) 0.0179(12) 0.0180(12) -0.0015(10) -0.0116(10) -0.0026(10)
C143 0.0280(14) 0.0196(13) 0.0218(13) -0.0006(10) -0.0140(11) 0.0013(11)
C144 0.0261(14) 0.0249(14) 0.0226(13) -0.0060(11) -0.0118(11) 0.0021(11)
C145 0.0276(14) 0.0250(13) 0.0153(12) -0.0035(10) -0.0068(10) -0.0031(11)
C146 0.0260(14) 0.0228(13) 0.0192(13) 0.0010(10) -0.0086(11) -0.0037(11)
C147 0.0423(18) 0.053(2) 0.0199(14) 0.0023(13) -0.0122(13) -0.0151(15)
C148 0.0353(16) 0.0259(15) 0.0347(16) 0.0045(12) -0.0090(13) -0.0086(12)
C149 0.0309(16) 0.0321(16) 0.0285(15) 0.0003(12) 0.0001(12) -0.0008(12)
C150 0.0258(15) 0.0359(16) 0.0276(14) -0.0075(12) -0.0108(12) 0.0092(12)
C151 0.0260(15) 0.0422(18) 0.0364(16) -0.0103(14) -0.0132(13) 0.0087(13)
C152 0.0388(18) 0.0386(17) 0.0396(17) -0.0156(14) -0.0185(14) 0.0161(14)
C153 0.0313(17) 0.056(2) 0.0345(17) -0.0116(15) -0.0043(13) 0.0128(15)
C154 0.0222(13) 0.0219(13) 0.0206(13) 0.0004(10) -0.0063(10) 0.0007(10)
C155 0.0229(14) 0.0234(14) 0.0326(15) 0.0039(11) -0.0066(12) -0.0019(11)
C156 0.0243(15) 0.0275(15) 0.0514(19) 0.0012(13) -0.0173(14) -0.0021(12)
C157 0.0360(17) 0.0297(16) 0.0525(19) 0.0057(14) -0.0302(15) -0.0002(13)
C158 0.0332(16) 0.0222(14) 0.0345(15) 0.0041(12) -0.0179(13) -0.0005(12)
C159 0.0252(14) 0.0218(13) 0.0242(13) 0.0006(11) -0.0090(11) -0.0022(11)
C160 0.0296(17) 0.0333(17) 0.085(3) 0.0001(17) -0.0290(18) -0.0065(14)
C161 0.067(3) 0.083(3) 0.203(7) 0.076(4) -0.087(4) -0.056(3)
C162 0.0326(18) 0.054(2) 0.061(2) 0.0048(18) -0.0194(16) -0.0058(16)
C163 0.049(3) 0.190(7) 0.286(10) -0.196(8) 0.026(4) -0.050(4)
C164 0.060(2) 0.0279(16) 0.0474(19) 0.0135(14) -0.0368(17) -0.0095(15)
C165 0.167(5) 0.029(2) 0.071(3) 0.0013(19) -0.065(3) 0.004(3)
C166 0.084(3) 0.040(2) 0.060(2) 0.0161(17) -0.050(2) -0.0145(19)
C167 0.070(3) 0.072(3) 0.095(3) 0.061(3) -0.042(3) -0.036(2)
Co02 0.01131(16) 0.01710(17) 0.01737(17) -0.00037(13) -0.00478(13) 0.00103(12)
Cl1 0.0258(3) 0.0197(3) 0.0205(3) 0.0017(2) -0.0072(2) -0.0058(2)
O1 0.0380(12) 0.0314(11) 0.0297(11) -0.0009(9) -0.0095(9) 0.0049(9)
O2 0.0239(10) 0.0248(10) 0.0257(10) 0.0016(8) -0.0089(8) -0.0071(8)
O3 0.0190(9) 0.0183(9) 0.0215(9) 0.0008(7) -0.0038(7) -0.0032(7)
O4 0.0381(11) 0.0215(10) 0.0242(10) 0.0067(8) -0.0077(8) -0.0058(8)
O5 0.0415(13) 0.0402(12) 0.0476(13) 0.0087(10) -0.0281(11) -0.0184(10)
O6 0.0507(14) 0.0340(12) 0.0305(11) -0.0116(9) 0.0020(10) -0.0017(10)
N1 0.0123(10) 0.0149(10) 0.0171(10) 0.0022(8) -0.0031(8) -0.0028(8)
N2 0.0156(10) 0.0153(10) 0.0175(10) 0.0019(8) -0.0033(8) -0.0029(8)
N3 0.0144(10) 0.0132(10) 0.0155(10) -0.0019(8) -0.0054(8) -0.0007(8)
N4 0.0150(10) 0.0211(11) 0.0194(10) 0.0029(9) -0.0040(8) -0.0007(8)
N5 0.0160(11) 0.0229(11) 0.0214(11) 0.0047(9) -0.0048(9) 0.0024(8)
N6 0.0146(10) 0.0167(10) 0.0180(10) 0.0003(8) -0.0056(8) 0.0006(8)
C1 0.0192(12) 0.0163(12) 0.0158(12) 0.0027(10) -0.0014(10) -0.0065(10)
C2 0.0237(14) 0.0225(13) 0.0196(13) -0.0032(10) 0.0003(10) -0.0048(10)
C3 0.0183(13) 0.0233(13) 0.0267(14) -0.0028(11) 0.0020(11) 0.0003(10)
C4 0.0140(12) 0.0203(13) 0.0241(13) 0.0031(10) -0.0028(10) -0.0015(10)
C5 0.0149(12) 0.0155(12) 0.0174(12) 0.0041(9) -0.0034(9) -0.0036(9)
C6 0.0164(12) 0.0161(12) 0.0176(12) 0.0046(9) -0.0042(10) -0.0027(9)
C7 0.0181(13) 0.0252(14) 0.0268(14) 0.0011(11) -0.0096(11) 0.0000(10)
C8 0.0270(15) 0.0299(15) 0.0312(15) -0.0003(12) -0.0178(12) -0.0058(12)
C9 0.0320(15) 0.0259(14) 0.0238(13) -0.0041(11) -0.0102(12) -0.0061(12)
C10 0.0233(13) 0.0191(13) 0.0191(12) -0.0010(10) -0.0048(10) -0.0050(10)
C11 0.0261(14) 0.0265(14) 0.0301(15) -0.0094(12) -0.0040(12) -0.0010(11)
C12 0.0373(16) 0.0258(15) 0.0283(15) -0.0084(12) -0.0055(12) -0.0014(12)
C13 0.0416(18) 0.0334(16) 0.0311(16) -0.0151(13) -0.0095(13) 0.0069(13)
C14 0.0406(17) 0.0273(15) 0.0271(15) -0.0152(12) -0.0078(13) 0.0115(13)
C15 0.0436(18) 0.0305(15) 0.0224(14) -0.0074(12) -0.0091(13) 0.0108(13)
C16 0.0423(18) 0.0300(15) 0.0266(15) -0.0096(12) -0.0069(13) 0.0061(13)
C17 0.0394(17) 0.0293(15) 0.0285(15) -0.0111(12) -0.0095(13) 0.0103(13)
C18 0.0494(19) 0.0254(15) 0.0278(15) -0.0070(12) -0.0135(14) 0.0107(13)
C19 0.0456(18) 0.0243(15) 0.0325(16) -0.0101(12) -0.0049(14) 0.0039(13)
C20 0.0351(17) 0.0330(16) 0.0324(16) -0.0026(13) -0.0034(13) 0.0015(13)
C21 0.0266(15) 0.0362(17) 0.0399(17) 0.0017(14) -0.0066(13) 0.0045(13)
C22 0.0287(15) 0.0331(16) 0.0317(15) 0.0028(12) -0.0127(12) 0.0000(12)
C23 0.0265(14) 0.0292(15) 0.0249(14) -0.0003(11) -0.0094(11) -0.0062(11)
C24 0.0226(13) 0.0234(13) 0.0261(13) -0.0024(11) -0.0138(11) -0.0080(11)
C25 0.0249(14) 0.0256(14) 0.0224(13) -0.0021(11) -0.0046(11) -0.0107(11)
C26 0.0269(14) 0.0238(14) 0.0238(13) 0.0002(11) -0.0083(11) -0.0118(11)
C27 0.0241(14) 0.0243(13) 0.0261(14) -0.0042(11) -0.0114(11) -0.0110(11)
C28 0.0227(13) 0.0308(15) 0.0231(13) -0.0036(11) -0.0067(11) -0.0110(11)
C29 0.0278(14) 0.0278(14) 0.0221(13) 0.0024(11) -0.0104(11) -0.0126(11)
C30 0.0249(14) 0.0249(14) 0.0320(15) -0.0056(11) -0.0091(12) -0.0079(11)
C31 0.0228(14) 0.0237(14) 0.0252(13) -0.0009(11) -0.0061(11) -0.0067(11)
C32 0.0216(13) 0.0224(13) 0.0185(12) -0.0009(10) -0.0061(10) -0.0048(10)
C33 0.0129(11) 0.0167(12) 0.0184(12) -0.0029(10) -0.0047(9) -0.0022(9)
C34 0.0123(11) 0.0170(12) 0.0174(12) -0.0032(10) -0.0046(9) -0.0014(9)
C35 0.0158(12) 0.0134(11) 0.0169(12) -0.0033(9) -0.0064(9) -0.0017(9)
C36 0.0139(12) 0.0176(12) 0.0225(13) -0.0027(10) -0.0054(10) -0.0009(9)
C37 0.0174(12) 0.0206(13) 0.0217(13) -0.0016(10) -0.0009(10) -0.0033(10)
C38 0.0210(13) 0.0177(12) 0.0179(12) 0.0012(10) -0.0037(10) -0.0022(10)
C39 0.0175(12) 0.0129(11) 0.0161(11) -0.0029(9) -0.0055(9) -0.0011(9)
C40 0.0162(12) 0.0126(11) 0.0173(12) 0.0031(9) -0.0035(9) -0.0026(9)
C41 0.0176(12) 0.0164(12) 0.0190(12) -0.0030(10) -0.0029(10) 0.0000(9)
C42 0.0200(13) 0.0214(13) 0.0194(12) -0.0006(10) -0.0052(10) -0.0008(10)
C43 0.0162(12) 0.0198(13) 0.0213(13) 0.0010(10) -0.0056(10) 0.0024(10)
C44 0.0166(12) 0.0168(12) 0.0183(12) 0.0016(10) 0.0000(10) -0.0006(10)
C45 0.0175(12) 0.0182(12) 0.0139(11) 0.0007(9) -0.0018(9) -0.0040(10)
C46 0.0251(14) 0.0311(15) 0.0234(13) -0.0075(11) -0.0117(11) 0.0050(11)
C47 0.0385(19) 0.070(2) 0.0404(18) -0.0210(17) -0.0227(15) 0.0144(17)
C48 0.052(2) 0.0382(17) 0.0225(14) -0.0035(13) -0.0119(14) -0.0058(15)
C49 0.053(2) 0.0328(16) 0.0286(15) -0.0064(13) -0.0158(14) -0.0094(14)
C50 0.0216(13) 0.0210(13) 0.0195(13) -0.0021(10) 0.0005(10) 0.0041(10)
C51 0.0330(16) 0.0280(15) 0.0244(14) -0.0083(12) -0.0014(12) 0.0045(12)
C52 0.0211(14) 0.0320(15) 0.0273(14) -0.0002(12) 0.0022(11) 0.0058(11)
C53 0.0341(16) 0.0212(14) 0.0290(15) -0.0016(11) 0.0020(12) 0.0033(12)
C54 0.0170(12) 0.0159(12) 0.0165(12) 0.0008(9) -0.0045(10) 0.0017(9)
C55 0.0144(12) 0.0155(12) 0.0190(12) -0.0022(10) -0.0034(9) -0.0015(9)
C56 0.0147(12) 0.0183(12) 0.0184(12) -0.0017(10) -0.0042(10) 0.0008(9)
C57 0.0163(12) 0.0156(12) 0.0238(13) 0.0031(10) -0.0055(10) -0.0001(9)
C58 0.0148(12) 0.0168(12) 0.0264(13) -0.0030(10) -0.0057(10) 0.0000(9)
C59 0.0144(12) 0.0210(13) 0.0242(13) -0.0030(10) -0.0080(10) 0.0008(10)
C60 0.0177(12) 0.0211(13) 0.0224(13) 0.0002(10) -0.0087(10) -0.0006(10)
C61 0.0377(18) 0.0410(18) 0.0488(19) 0.0129(15) -0.0293(15) -0.0183(14)
C62 0.0293(16) 0.068(2) 0.0299(16) -0.0104(15) -0.0103(13) -0.0025(15)
C63 0.0302(16) 0.0306(16) 0.0495(19) -0.0027(14) -0.0237(14) 0.0041(12)
C64 0.0197(13) 0.0200(13) 0.0399(16) -0.0008(12) -0.0124(12) -0.0040(10)
C65 0.0250(15) 0.0375(17) 0.0439(18) -0.0045(14) -0.0047(13) -0.0125(13)
C66 0.0376(19) 0.0235(16) 0.097(3) 0.0118(17) -0.0344(19) -0.0133(14)
C67 0.0377(18) 0.0365(17) 0.053(2) -0.0189(15) -0.0071(15) -0.0145(14)
Cl21 0.0159(3) 0.0323(4) 0.0339(4) 0.0066(3) -0.0093(3) -0.0021(3)
O21 0.0244(11) 0.0413(13) 0.0589(14) 0.0057(11) -0.0203(10) 0.0056(9)
O22 0.0224(10) 0.0326(11) 0.0479(13) 0.0008(9) -0.0099(9) -0.0028(8)
O23 0.0261(11) 0.0516(14) 0.0417(12) 0.0144(11) -0.0036(9) -0.0067(10)
O24 0.0241(10) 0.0480(13) 0.0398(12) -0.0043(10) -0.0133(9) -0.0013(9)
Cl31 0.1054(8) 0.0233(4) 0.0420(5) -0.0116(3) 0.0005(5) -0.0092(4)
O31 0.124(3) 0.0329(14) 0.131(3) -0.0302(17) -0.088(2) 0.0169(16)
O32 0.0735(18) 0.0449(14) 0.0417(13) -0.0190(11) 0.0004(12) -0.0091(13)
O201 0.079(3) 0.059(2) 0.076(3) -0.009(2) 0.001(2) -0.014(2)
C201 0.058(4) 0.075(5) 0.196(9) -0.069(5) 0.031(5) -0.020(3)
C202 0.074(4) 0.056(3) 0.082(4) -0.019(3) -0.007(3) 0.000(3)
C203 0.082(4) 0.047(3) 0.056(3) -0.009(2) -0.002(3) -0.005(3)
C204 0.145(7) 0.073(4) 0.084(5) -0.041(4) -0.061(5) 0.038(4)

loop_
_atom_type_symbol
_atom_type_description
_atom_type_scat_dispersion_real
_atom_type_scat_dispersion_imag
_atom_type_scat_source
C C 0.0033 0.0016 'International Tables Vol C Tables 4.2.6.8 and 6.1.1.4'
H H 0.0000 0.0000 'International Tables Vol C Tables 4.2.6.8 and 6.1.1.4'
Cl Cl 0.1484 0.1585 'International Tables Vol C Tables 4.2.6.8 and 6.1.1.4'
Co Co 0.3494 0.9721 'International Tables Vol C Tables 4.2.6.8 and 6.1.1.4'
N N 0.0061 0.0033 'International Tables Vol C Tables 4.2.6.8 and 6.1.1.4'
O O 0.0106 0.0060 'International Tables Vol C Tables 4.2.6.8 and 6.1.1.4'

loop_
_geom_angle_atom_site_label_1
_geom_angle_atom_site_label_2
_geom_angle_atom_site_label_3
_geom_angle
N101 Co01 O103 80.30(7)
N101 Co01 N102 82.41(9)
N101 Co01 N103 114.51(8)
N102 Co01 O103 86.68(7)
N102 Co01 N103 102.49(8)
N103 Co01 O103 163.25(7)
N104 Co01 O103 85.12(8)
N104 Co01 N101 126.12(9)
N104 Co01 N102 148.15(9)
N104 Co01 N103 79.73(8)
O104 Cl10 O103 107.85(13)
O104 Cl10 O106 110.40(15)
O105 Cl10 O103 108.65(15)
O105 Cl10 O104 111.70(16)
O105 Cl10 O106 110.26(19)
O106 Cl10 O103 107.86(13)
C120 O101 C117 116.4(3)
C124 O102 C123 117.0(2)
Cl10 O103 Co01 116.50(11)
C101 N101 Co01 126.88(18)
C101 N101 C105 119.9(2)
C105 N101 Co01 112.08(17)
C106 N102 Co01 111.81(17)
C110 N102 Co01 127.64(18)
C110 N102 C106 120.3(2)
C135 N103 Co01 112.34(16)
C139 N103 Co01 129.67(17)
C139 N103 C135 117.9(2)
N105 N104 Co01 131.65(17)
N105 N104 C134 110.5(2)
C134 N104 Co01 113.41(16)
N104 N105 N106 105.7(2)
N105 N106 C133 112.0(2)
N105 N106 C154 118.4(2)
C133 N106 C154 129.2(2)
N101 C101 C102 120.0(3)
N101 C101 C132 119.0(2)
C102 C101 C132 120.9(3)
C101 C102 H102 120.0
C103 C102 C101 120.0(3)
C103 C102 H102 120.0
C102 C103 H103 120.1
C102 C103 C104 119.7(3)
C104 C103 H103 120.1
C103 C104 H104 120.5
C103 C104 C105 119.0(3)
C105 C104 H104 120.5
N101 C105 C104 121.3(3)
N101 C105 C106 116.0(2)
C104 C105 C106 122.7(3)
N102 C106 C105 116.5(2)
N102 C106 C107 121.2(3)
C107 C106 C105 122.3(3)
C106 C107 H107 120.8
C108 C107 C106 118.4(3)
C108 C107 H107 120.8
C107 C108 H108 119.8
C109 C108 C107 120.4(3)
C109 C108 H108 119.8
C108 C109 H109 120.1
C108 C109 C110 119.7(3)
C110 C109 H109 120.1
N102 C110 C109 119.8(3)
N102 C110 C111 119.3(2)
C109 C110 C111 120.9(3)
C110 C111 H11A 108.6
C110 C111 H11B 108.6
C110 C111 C112 114.8(2)
H11A C111 H11B 107.5
C112 C111 H11A 108.6
C112 C111 H11B 108.6
C111 C112 H11C 109.1
C111 C112 H11D 109.1
C111 C112 C113 112.6(3)
H11C C112 H11D 107.8
C113 C112 H11C 109.1
C113 C112 H11D 109.1
C112 C113 H11E 108.4
C112 C113 H11F 108.4
H11E C113 H11F 107.5
C114 C113 C112 115.3(3)
C114 C113 H11E 108.4
C114 C113 H11F 108.4
C115 C114 C113 122.5(4)
C119 C114 C113 121.7(3)
C119 C114 C115 115.9(4)
C114 C115 H115 120.5
C114 C115 C116 118.9(4)
C116 C115 H115 120.5
C115 C116 H116 118.6
C117 C116 C115 122.8(3)
C117 C116 H116 118.6
C116 C117 O101 116.4(3)
C116 C117 C118 118.3(4)
C118 C117 O101 125.3(4)
C117 C118 H118 119.8
C117 C118 C119 120.4(4)
C119 C118 H118 119.8
C114 C119 C118 123.7(3)
C114 C119 H119 118.2
C118 C119 H119 118.2
O101 C120 H12A 110.4
O101 C120 H12B 110.4
O101 C120 C121 106.8(3)
H12A C120 H12B 108.6
C121 C120 H12A 110.4
C121 C120 H12B 110.4
C120 C121 H12C 108.6
C120 C121 H12D 108.6
H12C C121 H12D 107.5
C122 C121 C120 114.8(3)
C122 C121 H12C 108.6
C122 C121 H12D 108.6
C121 C122 H12E 109.0
C121 C122 H12F 109.0
C121 C122 C123 112.9(3)
H12E C122 H12F 107.8
C123 C122 H12E 109.0
C123 C122 H12F 109.0
O102 C123 C122 109.9(3)
O102 C123 H12G 109.7
O102 C123 H12H 109.7
C122 C123 H12G 109.7
C122 C123 H12H 109.7
H12G C123 H12H 108.2
O102 C124 C125 123.5(3)
O102 C124 C129 117.3(3)
C129 C124 C125 119.2(3)
C124 C125 H125 120.8
C126 C125 C124 118.4(3)
C126 C125 H125 120.8
C125 C126 H126 118.5
C125 C126 C127 123.1(3)
C127 C126 H126 118.5
C126 C127 C128 117.0(3)
C126 C127 C130 121.4(3)
C128 C127 C130 121.6(3)
C127 C128 H128 119.7
C129 C128 C127 120.6(3)
C129 C128 H128 119.7
C124 C129 H129 119.2
C128 C129 C124 121.6(3)
C128 C129 H129 119.2
C127 C130 H13A 108.7
C127 C130 H13B 108.7
C127 C130 C131 114.0(3)
H13A C130 H13B 107.6
C131 C130 H13A 108.7
C131 C130 H13B 108.7
C130 C131 H13C 108.9
C130 C131 H13D 108.9
C130 C131 C132 113.4(3)
H13C C131 H13D 107.7
C132 C131 H13C 108.9
C132 C131 H13D 108.9
C101 C132 C131 112.2(2)
C101 C132 H13E 109.2
C101 C132 H13F 109.2
C131 C132 H13E 109.2
C131 C132 H13F 109.2
H13E C132 H13F 107.9
N106 C133 H133 127.7
N106 C133 C134 104.6(2)
C134 C133 H133 127.7
N104 C134 C133 107.2(2)
N104 C134 C135 117.6(2)
C133 C134 C135 135.1(2)
N103 C135 C134 114.5(2)
N103 C135 C136 122.5(2)
C136 C135 C134 123.0(2)
C135 C136 H136 120.3
C137 C136 C135 119.4(3)
C137 C136 H136 120.3
C136 C137 H137 120.7
C136 C137 C138 118.6(3)
C138 C137 H137 120.7
C137 C138 H138 119.9
C137 C138 C139 120.3(3)
C139 C138 H138 119.9
N103 C139 C138 121.2(2)
N103 C139 C140 121.0(2)
C138 C139 C140 117.8(2)
C141 C140 C139 117.4(2)
C145 C140 C139 121.7(2)
C145 C140 C141 120.4(2)
C140 C141 H141 119.6
C140 C141 C142 120.9(2)
C142 C141 H141 119.6
C141 C142 C143 117.4(2)
C141 C142 C146 122.2(2)
C143 C142 C146 120.3(2)
C142 C143 H143 118.5
C142 C143 C144 123.1(2)
C144 C143 H143 118.5
C143 C144 C145 117.8(2)
C143 C144 C150 119.4(2)
C145 C144 C150 122.7(2)
C140 C145 C144 120.3(2)
C140 C145 H145 119.8
C144 C145 H145 119.8
C142 C146 C148 110.3(2)
C142 C146 C149 112.2(2)
C147 C146 C142 108.6(2)
C147 C146 C148 108.8(2)
C147 C146 C149 108.5(2)
C149 C146 C148 108.4(2)
C146 C147 H14A 109.5
C146 C147 H14B 109.5
C146 C147 H14C 109.5
H14A C147 H14B 109.5
H14A C147 H14C 109.5
H14B C147 H14C 109.5
C146 C148 H14D 109.5
C146 C148 H14E 109.5
C146 C148 H14F 109.5
H14D C148 H14E 109.5
H14D C148 H14F 109.5
H14E C148 H14F 109.5
C146 C149 H14G 109.5
C146 C149 H14H 109.5
C146 C149 H14I 109.5
H14G C149 H14H 109.5
H14G C149 H14I 109.5
H14H C149 H14I 109.5
C144 C150 C151 107.8(2)
C144 C150 C152 110.1(2)
C151 C150 C152 109.6(2)
C153 C150 C144 112.3(2)
C153 C150 C151 108.4(3)
C153 C150 C152 108.7(3)
C150 C151 H15A 109.5
C150 C151 H15B 109.5
C150 C151 H15C 109.5
H15A C151 H15B 109.5
H15A C151 H15C 109.5
H15B C151 H15C 109.5
C150 C152 H15D 109.5
C150 C152 H15E 109.5
C150 C152 H15F 109.5
H15D C152 H15E 109.5
H15D C152 H15F 109.5
H15E C152 H15F 109.5
C150 C153 H15G 109.5
C150 C153 H15H 109.5
C150 C153 H15I 109.5
H15G C153 H15H 109.5
H15G C153 H15I 109.5
H15H C153 H15I 109.5
C155 C154 N106 116.2(2)
C159 C154 N106 120.4(2)
C159 C154 C155 123.4(2)
C154 C155 H155 120.7
C154 C155 C156 118.7(3)
C156 C155 H155 120.7
C155 C156 C157 118.0(3)
C155 C156 C160 120.6(3)
C157 C156 C160 121.4(3)
C156 C157 H157 118.2
C158 C157 C156 123.6(3)
C158 C157 H157 118.2
C157 C158 C159 117.4(3)
C157 C158 C164 122.3(3)
C159 C158 C164 120.4(3)
C154 C159 C158 118.9(3)
C154 C159 H159 120.5
C158 C159 H159 120.5
C161 C160 C156 111.9(3)
C161 C160 C162 104.7(3)
C162 C160 C156 110.9(3)
C163 C160 C156 108.0(3)
C163 C160 C161 110.2(5)
C163 C160 C162 111.3(4)
C160 C161 H16A 109.5
C160 C161 H16B 109.5
C160 C161 H16C 109.5
H16A C161 H16B 109.5
H16A C161 H16C 109.5
H16B C161 H16C 109.5
C160 C162 H16D 109.5
C160 C162 H16E 109.5
C160 C162 H16F 109.5
H16D C162 H16E 109.5
H16D C162 H16F 109.5
H16E C162 H16F 109.5
C160 C163 H16G 109.5
C160 C163 H16H 109.5
C160 C163 H16I 109.5
H16G C163 H16H 109.5
H16G C163 H16I 109.5
H16H C163 H16I 109.5
C158 C164 C165 108.6(3)
C166 C164 C158 112.9(3)
C166 C164 C165 107.4(3)
C167 C164 C158 109.9(3)
C167 C164 C165 108.2(4)
C167 C164 C166 109.7(3)
C164 C165 H16J 109.5
C164 C165 H16K 109.5
C164 C165 H16L 109.5
H16J C165 H16K 109.5
H16J C165 H16L 109.5
H16K C165 H16L 109.5
C164 C166 H16M 109.5
C164 C166 H16N 109.5
C164 C166 H16O 109.5
H16M C166 H16N 109.5
H16M C166 H16O 109.5
H16N C166 H16O 109.5
C164 C167 H16P 109.5
C164 C167 H16Q 109.5
C164 C167 H16R 109.5
H16P C167 H16Q 109.5
H16P C167 H16R 109.5
H16Q C167 H16R 109.5
N1 Co02 O3 78.02(7)
N1 Co02 N3 118.09(8)
N2 Co02 O3 82.56(7)
N2 Co02 N1 83.76(8)
N2 Co02 N3 107.06(8)
N3 Co02 O3 161.50(7)
N4 Co02 O3 82.42(7)
N4 Co02 N1 127.69(8)
N4 Co02 N2 140.75(9)
N4 Co02 N3 80.28(8)
O4 Cl1 O3 108.11(11)
O4 Cl1 O6 110.46(13)
O5 Cl1 O3 108.34(12)
O5 Cl1 O4 110.64(12)
O5 Cl1 O6 110.66(14)
O6 Cl1 O3 108.54(12)
C17 O1 C20 118.5(2)
C24 O2 C23 117.2(2)
Cl1 O3 Co02 125.00(10)
C1 N1 Co02 127.38(16)
C1 N1 C5 120.4(2)
C5 N1 Co02 111.63(16)
C6 N2 Co02 111.77(16)
C10 N2 Co02 127.09(17)
C10 N2 C6 120.7(2)
C35 N3 Co02 112.97(15)
C39 N3 Co02 128.30(16)
C39 N3 C35 118.1(2)
N5 N4 Co02 132.49(16)
N5 N4 C34 111.02(19)
C34 N4 Co02 115.62(16)
N4 N5 N6 105.34(19)
N5 N6 C33 111.96(19)
N5 N6 C54 117.00(19)
C33 N6 C54 130.8(2)
N1 C1 C2 120.7(2)
N1 C1 C32 118.8(2)
C2 C1 C32 120.5(2)
C1 C2 H2 120.4
C3 C2 C1 119.2(2)
C3 C2 H2 120.4
C2 C3 H3 120.0
C2 C3 C4 120.0(2)
C4 C3 H3 120.0
C3 C4 H4 120.6
C3 C4 C5 118.9(2)
C5 C4 H4 120.6
N1 C5 C4 120.7(2)
N1 C5 C6 116.0(2)
C4 C5 C6 123.3(2)
N2 C6 C5 116.1(2)
N2 C6 C7 121.0(2)
C7 C6 C5 122.9(2)
C6 C7 H7 120.7
C6 C7 C8 118.6(2)
C8 C7 H7 120.7
C7 C8 H8 120.1
C9 C8 C7 119.8(2)
C9 C8 H8 120.1
C8 C9 H9 120.2
C8 C9 C10 119.7(3)
C10 C9 H9 120.2
N2 C10 C9 120.1(2)
N2 C10 C11 117.4(2)
C9 C10 C11 122.5(2)
C10 C11 H11G 108.2
C10 C11 H11H 108.2
C10 C11 C12 116.2(2)
H11G C11 H11H 107.4
C12 C11 H11G 108.2
C12 C11 H11H 108.2
C11 C12 H12I 109.2
C11 C12 H12J 109.2
C11 C12 C13 112.0(2)
H12I C12 H12J 107.9
C13 C12 H12I 109.2
C13 C12 H12J 109.2
C12 C13 H13G 108.1
C12 C13 H13H 108.1
H13G C13 H13H 107.3
C14 C13 C12 116.8(2)
C14 C13 H13G 108.1
C14 C13 H13H 108.1
C15 C14 C13 121.4(3)
C15 C14 C19 116.8(3)
C19 C14 C13 121.7(3)
C14 C15 H15 118.5
C14 C15 C16 123.1(3)
C16 C15 H15 118.5
C15 C16 H16 120.4
C17 C16 C15 119.1(3)
C17 C16 H16 120.4
C16 C17 O1 124.6(3)
C18 C17 O1 116.2(3)
C18 C17 C16 119.1(3)
C17 C18 H18 119.5
C17 C18 C19 121.1(3)
C19 C18 H18 119.5
C14 C19 H19 119.6
C18 C19 C14 120.7(3)
C18 C19 H19 119.6
O1 C20 H20A 110.2
O1 C20 H20B 110.2
O1 C20 C21 107.6(2)
H20A C20 H20B 108.5
C21 C20 H20A 110.2
C21 C20 H20B 110.2
C20 C21 H21A 108.5
C20 C21 H21B 108.5
H21A C21 H21B 107.5
C22 C21 C20 115.0(2)
C22 C21 H21A 108.5
C22 C21 H21B 108.5
C21 C22 H22A 108.9
C21 C22 H22B 108.9
C21 C22 C23 113.3(2)
H22A C22 H22B 107.7
C23 C22 H22A 108.9
C23 C22 H22B 108.9
O2 C23 C22 107.9(2)
O2 C23 H23A 110.1
O2 C23 H23B 110.1
C22 C23 H23A 110.1
C22 C23 H23B 110.1
H23A C23 H23B 108.4
O2 C24 C25 124.2(2)
O2 C24 C29 116.0(2)
C25 C24 C29 119.7(3)
C24 C25 H25 120.2
C24 C25 C26 119.5(3)
C26 C25 H25 120.2
C25 C26 H26 119.1
C27 C26 C25 121.8(2)
C27 C26 H26 119.1
C26 C27 C28 117.5(3)
C26 C27 C30 121.5(2)
C28 C27 C30 121.0(2)
C27 C28 H28 119.2
C29 C28 C27 121.5(3)
C29 C28 H28 119.2
C24 C29 H29 120.1
C28 C29 C24 119.9(2)
C28 C29 H29 120.1
C27 C30 H30A 108.8
C27 C30 H30B 108.8
C27 C30 C31 114.0(2)
H30A C30 H30B 107.6
C31 C30 H30A 108.8
C31 C30 H30B 108.8
C30 C31 H31A 109.0
C30 C31 H31B 109.0
H31A C31 H31B 107.8
C32 C31 C30 112.7(2)
C32 C31 H31A 109.0
C32 C31 H31B 109.0
C1 C32 C31 112.3(2)
C1 C32 H32A 109.1
C1 C32 H32B 109.1
C31 C32 H32A 109.1
C31 C32 H32B 109.1
H32A C32 H32B 107.9
N6 C33 H33 127.6
N6 C33 C34 104.7(2)
C34 C33 H33 127.6
N4 C34 C33 107.0(2)
N4 C34 C35 116.9(2)
C33 C34 C35 135.8(2)
N3 C35 C34 114.1(2)
N3 C35 C36 123.0(2)
C36 C35 C34 122.8(2)
C35 C36 H36 120.7
C35 C36 C37 118.5(2)
C37 C36 H36 120.7
C36 C37 H37 120.5
C38 C37 C36 119.1(2)
C38 C37 H37 120.5
C37 C38 H38 119.9
C37 C38 C39 120.2(2)
C39 C38 H38 119.9
N3 C39 C38 121.0(2)
N3 C39 C40 119.7(2)
C38 C39 C40 119.3(2)
C41 C40 C39 119.0(2)
C41 C40 C45 120.0(2)
C45 C40 C39 120.6(2)
C40 C41 H41 119.6
C40 C41 C42 120.7(2)
C42 C41 H41 119.6
C41 C42 C46 120.3(2)
C43 C42 C41 117.6(2)
C43 C42 C46 122.0(2)
C42 C43 H43 118.4
C42 C43 C44 123.2(2)
C44 C43 H43 118.4
C43 C44 C50 118.6(2)
C45 C44 C43 117.9(2)
C45 C44 C50 123.5(2)
C40 C45 H45 119.7
C44 C45 C40 120.5(2)
C44 C45 H45 119.7
C42 C46 C48 108.6(2)
C47 C46 C42 112.1(2)
C47 C46 C48 106.8(3)
C49 C46 C42 110.7(2)
C49 C46 C47 108.9(3)
C49 C46 C48 109.7(2)
C46 C47 H47A 109.5
C46 C47 H47B 109.5
C46 C47 H47C 109.5
H47A C47 H47B 109.5
H47A C47 H47C 109.5
H47B C47 H47C 109.5
C46 C48 H48A 109.5
C46 C48 H48B 109.5
C46 C48 H48C 109.5
H48A C48 H48B 109.5
H48A C48 H48C 109.5
H48B C48 H48C 109.5
C46 C49 H49A 109.5
C46 C49 H49B 109.5
C46 C49 H49C 109.5
H49A C49 H49B 109.5
H49A C49 H49C 109.5
H49B C49 H49C 109.5
C44 C50 C52 110.5(2)
C44 C50 C53 108.6(2)
C51 C50 C44 112.1(2)
C51 C50 C52 108.8(2)
C51 C50 C53 108.1(2)
C53 C50 C52 108.5(2)
C50 C51 H51A 109.5
C50 C51 H51B 109.5
C50 C51 H51C 109.5
H51A C51 H51B 109.5
H51A C51 H51C 109.5
H51B C51 H51C 109.5
C50 C52 H52A 109.5
C50 C52 H52B 109.5
C50 C52 H52C 109.5
H52A C52 H52B 109.5
H52A C52 H52C 109.5
H52B C52 H52C 109.5
C50 C53 H53A 109.5
C50 C53 H53B 109.5
C50 C53 H53C 109.5
H53A C53 H53B 109.5
H53A C53 H53C 109.5
H53B C53 H53C 109.5
C55 C54 N6 119.6(2)
C59 C54 N6 116.8(2)
C59 C54 C55 123.5(2)
C54 C55 H55 120.8
C54 C55 C56 118.3(2)
C56 C55 H55 120.8
C55 C56 C57 118.2(2)
C55 C56 C60 122.4(2)
C57 C56 C60 119.3(2)
C56 C57 H57 118.4
C58 C57 C56 123.3(2)
C58 C57 H57 118.4
C57 C58 C64 122.0(2)
C59 C58 C57 117.7(2)
C59 C58 C64 120.2(2)
C54 C59 C58 119.0(2)
C54 C59 H59 120.5
C58 C59 H59 120.5
C56 C60 C62 107.4(2)
C56 C60 C63 110.7(2)
C61 C60 C56 112.4(2)
C61 C60 C62 108.6(3)
C61 C60 C63 109.0(2)
C63 C60 C62 108.6(2)
C60 C61 H61A 109.5
C60 C61 H61B 109.5
C60 C61 H61C 109.5
H61A C61 H61B 109.5
H61A C61 H61C 109.5
H61B C61 H61C 109.5
C60 C62 H62A 109.5
C60 C62 H62B 109.5
C60 C62 H62C 109.5
H62A C62 H62B 109.5
H62A C62 H62C 109.5
H62B C62 H62C 109.5
C60 C63 H63A 109.5
C60 C63 H63B 109.5
C60 C63 H63C 109.5
H63A C63 H63B 109.5
H63A C63 H63C 109.5
H63B C63 H63C 109.5
C65 C64 C58 107.8(2)
C65 C64 C67 109.6(2)
C66 C64 C58 112.0(2)
C66 C64 C65 109.9(3)
C66 C64 C67 107.4(3)
C67 C64 C58 110.1(2)
C64 C65 H65A 109.5
C64 C65 H65B 109.5
C64 C65 H65C 109.5
H65A C65 H65B 109.5
H65A C65 H65C 109.5
H65B C65 H65C 109.5
C64 C66 H66A 109.5
C64 C66 H66B 109.5
C64 C66 H66C 109.5
H66A C66 H66B 109.5
H66A C66 H66C 109.5
H66B C66 H66C 109.5
C64 C67 H67A 109.5
C64 C67 H67B 109.5
C64 C67 H67C 109.5
H67A C67 H67B 109.5
H67A C67 H67C 109.5
H67B C67 H67C 109.5
O21 Cl21 O22 109.29(13)
O21 Cl21 O24 109.40(14)
O23 Cl21 O21 110.72(13)
O23 Cl21 O22 109.23(14)
O23 Cl21 O24 109.75(13)
O24 Cl21 O22 108.42(13)
O31 Cl31 O32 115.2(2)
O31 Cl31 O33 104.0(2)
O31 Cl31 O34 98.2(2)
O31 Cl31 O35 98.1(9)
O31 Cl31 O36 134.8(4)
O32 Cl31 O33 116.7(2)
O32 Cl31 O34 105.7(2)
O32 Cl31 O35 82.5(9)
O32 Cl31 O36 108.9(4)
O33 Cl31 O34 115.8(3)
O36 Cl31 O35 96.7(10)
C202 O201 C203 113.7(4)
H20C C201 H20D 109.5
H20C C201 H20E 109.5
H20D C201 H20E 109.5
C202 C201 H20C 109.5
C202 C201 H20D 109.5
C202 C201 H20E 109.5
O201 C202 C201 108.2(6)
O201 C202 H20F 110.0
O201 C202 H20G 110.0
C201 C202 H20F 110.0
C201 C202 H20G 110.0
H20F C202 H20G 108.4
O201 C203 H20H 110.1
O201 C203 H20I 110.1
H20H C203 H20I 108.4
C204 C203 O201 108.0(6)
C204 C203 H20H 110.1
C204 C203 H20I 110.1
C203 C204 H20J 109.5
C203 C204 H20K 109.5
C203 C204 H20L 109.5
H20J C204 H20K 109.5
H20J C204 H20L 109.5
H20K C204 H20L 109.5

loop_
_geom_bond_atom_site_label_1
_geom_bond_atom_site_label_2
_geom_bond_distance
Co01 O103 2.2105(17)
Co01 N101 2.029(2)
Co01 N102 2.032(2)
Co01 N103 2.128(2)
Co01 N104 2.015(2)
Cl10 O103 1.4688(19)
Cl10 O104 1.425(2)
Cl10 O105 1.413(3)
Cl10 O106 1.437(2)
O101 C117 1.421(4)
O101 C120 1.420(5)
O102 C123 1.415(4)
O102 C124 1.367(4)
N101 C101 1.346(3)
N101 C105 1.347(3)
N102 C106 1.351(3)
N102 C110 1.339(3)
N103 C135 1.355(3)
N103 C139 1.347(3)
N104 N105 1.310(3)
N104 C134 1.357(3)
N105 N106 1.335(3)
N106 C133 1.343(3)
N106 C154 1.439(3)
C101 C102 1.395(4)
C101 C132 1.485(4)
C102 H102 0.9500
C102 C103 1.360(5)
C103 H103 0.9500
C103 C104 1.370(5)
C104 H104 0.9500
C104 C105 1.385(4)
C105 C106 1.481(4)
C106 C107 1.381(4)
C107 H107 0.9500
C107 C108 1.366(5)
C108 H108 0.9500
C108 C109 1.361(5)
C109 H109 0.9500
C109 C110 1.391(4)
C110 C111 1.497(4)
C111 H11A 0.9900
C111 H11B 0.9900
C111 C112 1.525(4)
C112 H11C 0.9900
C112 H11D 0.9900
C112 C113 1.534(5)
C113 H11E 0.9900
C113 H11F 0.9900
C113 C114 1.518(5)
C114 C115 1.409(5)
C114 C119 1.363(5)
C115 H115 0.9500
C115 C116 1.428(6)
C116 H116 0.9500
C116 C117 1.335(6)
C117 C118 1.358(5)
C118 H118 0.9500
C118 C119 1.391(5)
C119 H119 0.9500
C120 H12A 0.9900
C120 H12B 0.9900
C120 C121 1.527(6)
C121 H12C 0.9900
C121 H12D 0.9900
C121 C122 1.464(6)
C122 H12E 0.9900
C122 H12F 0.9900
C122 C123 1.492(5)
C123 H12G 0.9900
C123 H12H 0.9900
C124 C125 1.399(4)
C124 C129 1.379(5)
C125 H125 0.9500
C125 C126 1.368(5)
C126 H126 0.9500
C126 C127 1.386(5)
C127 C128 1.403(5)
C127 C130 1.492(5)
C128 H128 0.9500
C128 C129 1.354(5)
C129 H129 0.9500
C130 H13A 0.9900
C130 H13B 0.9900
C130 C131 1.512(5)
C131 H13C 0.9900
C131 H13D 0.9900
C131 C132 1.523(4)
C132 H13E 0.9900
C132 H13F 0.9900
C133 H133 0.9500
C133 C134 1.367(4)
C134 C135 1.455(3)
C135 C136 1.376(4)
C136 H136 0.9500
C136 C137 1.367(4)
C137 H137 0.9500
C137 C138 1.372(4)
C138 H138 0.9500
C138 C139 1.384(4)
C139 C140 1.480(3)
C140 C141 1.389(4)
C140 C145 1.381(4)
C141 H141 0.9500
C141 C142 1.390(3)
C142 C143 1.389(4)
C142 C146 1.525(4)
C143 H143 0.9500
C143 C144 1.391(4)
C144 C145 1.396(4)
C144 C150 1.528(4)
C145 H145 0.9500
C146 C147 1.523(4)
C146 C148 1.530(4)
C146 C149 1.526(4)
C147 H14A 0.9800
C147 H14B 0.9800
C147 H14C 0.9800
C148 H14D 0.9800
C148 H14E 0.9800
C148 H14F 0.9800
C149 H14G 0.9800
C149 H14H 0.9800
C149 H14I 0.9800
C150 C151 1.535(4)
C150 C152 1.538(4)
C150 C153 1.528(4)
C151 H15A 0.9800
C151 H15B 0.9800
C151 H15C 0.9800
C152 H15D 0.9800
C152 H15E 0.9800
C152 H15F 0.9800
C153 H15G 0.9800
C153 H15H 0.9800
C153 H15I 0.9800
C154 C155 1.377(4)
C154 C159 1.373(4)
C155 H155 0.9500
C155 C156 1.382(4)
C156 C157 1.389(4)
C156 C160 1.529(4)
C157 H157 0.9500
C157 C158 1.386(4)
C158 C159 1.394(4)
C158 C164 1.530(4)
C159 H159 0.9500
C160 C161 1.519(6)
C160 C162 1.521(4)
C160 C163 1.479(7)
C161 H16A 0.9800
C161 H16B 0.9800
C161 H16C 0.9800
C162 H16D 0.9800
C162 H16E 0.9800
C162 H16F 0.9800
C163 H16G 0.9800
C163 H16H 0.9800
C163 H16I 0.9800
C164 C165 1.539(6)
C164 C166 1.513(4)
C164 C167 1.512(6)
C165 H16J 0.9800
C165 H16K 0.9800
C165 H16L 0.9800
C166 H16M 0.9800
C166 H16N 0.9800
C166 H16O 0.9800
C167 H16P 0.9800
C167 H16Q 0.9800
C167 H16R 0.9800
Co02 O3 2.3348(17)
Co02 N1 2.004(2)
Co02 N2 1.998(2)
Co02 N3 2.102(2)
Co02 N4 1.980(2)
Cl1 O3 1.4617(18)
Cl1 O4 1.4295(19)
Cl1 O5 1.425(2)
Cl1 O6 1.430(2)
O1 C17 1.386(4)
O1 C20 1.430(4)
O2 C23 1.424(3)
O2 C24 1.370(3)
N1 C1 1.342(3)
N1 C5 1.356(3)
N2 C6 1.355(3)
N2 C10 1.336(3)
N3 C35 1.358(3)
N3 C39 1.352(3)
N4 N5 1.311(3)
N4 C34 1.353(3)
N5 N6 1.331(3)
N6 C33 1.350(3)
N6 C54 1.440(3)
C1 C2 1.386(4)
C1 C32 1.498(3)
C2 H2 0.9500
C2 C3 1.374(4)
C3 H3 0.9500
C3 C4 1.382(4)
C4 H4 0.9500
C4 C5 1.382(3)
C5 C6 1.483(4)
C6 C7 1.373(4)
C7 H7 0.9500
C7 C8 1.382(4)
C8 H8 0.9500
C8 C9 1.371(4)
C9 H9 0.9500
C9 C10 1.386(4)
C10 C11 1.508(4)
C11 H11G 0.9900
C11 H11H 0.9900
C11 C12 1.511(4)
C12 H12I 0.9900
C12 H12J 0.9900
C12 C13 1.533(4)
C13 H13G 0.9900
C13 H13H 0.9900
C13 C14 1.515(4)
C14 C15 1.369(4)
C14 C19 1.396(4)
C15 H15 0.9500
C15 C16 1.391(4)
C16 H16 0.9500
C16 C17 1.379(4)
C17 C18 1.370(5)
C18 H18 0.9500
C18 C19 1.389(4)
C19 H19 0.9500
C20 H20A 0.9900
C20 H20B 0.9900
C20 C21 1.515(4)
C21 H21A 0.9900
C21 H21B 0.9900
C21 C22 1.508(4)
C22 H22A 0.9900
C22 H22B 0.9900
C22 C23 1.511(4)
C23 H23A 0.9900
C23 H23B 0.9900
C24 C25 1.384(4)
C24 C29 1.387(4)
C25 H25 0.9500
C25 C26 1.387(4)
C26 H26 0.9500
C26 C27 1.383(4)
C27 C28 1.395(4)
C27 C30 1.507(4)
C28 H28 0.9500
C28 C29 1.378(4)
C29 H29 0.9500
C30 H30A 0.9900
C30 H30B 0.9900
C30 C31 1.530(4)
C31 H31A 0.9900
C31 H31B 0.9900
C31 C32 1.527(3)
C32 H32A 0.9900
C32 H32B 0.9900
C33 H33 0.9500
C33 C34 1.362(3)
C34 C35 1.466(3)
C35 C36 1.374(3)
C36 H36 0.9500
C36 C37 1.380(3)
C37 H37 0.9500
C37 C38 1.376(4)
C38 H38 0.9500
C38 C39 1.386(3)
C39 C40 1.491(3)
C40 C41 1.389(3)
C40 C45 1.396(3)
C41 H41 0.9500
C41 C42 1.398(3)
C42 C43 1.383(4)
C42 C46 1.533(3)
C43 H43 0.9500
C43 C44 1.395(4)
C44 C45 1.388(3)
C44 C50 1.530(3)
C45 H45 0.9500
C46 C47 1.524(4)
C46 C48 1.535(4)
C46 C49 1.517(4)
C47 H47A 0.9800
C47 H47B 0.9800
C47 H47C 0.9800
C48 H48A 0.9800
C48 H48B 0.9800
C48 H48C 0.9800
C49 H49A 0.9800
C49 H49B 0.9800
C49 H49C 0.9800
C50 C51 1.529(4)
C50 C52 1.535(4)
C50 C53 1.534(4)
C51 H51A 0.9800
C51 H51B 0.9800
C51 H51C 0.9800
C52 H52A 0.9800
C52 H52B 0.9800
C52 H52C 0.9800
C53 H53A 0.9800
C53 H53B 0.9800
C53 H53C 0.9800
C54 C55 1.383(3)
C54 C59 1.376(3)
C55 H55 0.9500
C55 C56 1.388(3)
C56 C57 1.395(3)
C56 C60 1.520(3)
C57 H57 0.9500
C57 C58 1.392(3)
C58 C59 1.388(4)
C58 C64 1.530(3)
C59 H59 0.9500
C60 C61 1.515(4)
C60 C62 1.535(4)
C60 C63 1.530(4)
C61 H61A 0.9800
C61 H61B 0.9800
C61 H61C 0.9800
C62 H62A 0.9800
C62 H62B 0.9800
C62 H62C 0.9800
C63 H63A 0.9800
C63 H63B 0.9800
C63 H63C 0.9800
C64 C65 1.528(4)
C64 C66 1.519(4)
C64 C67 1.530(4)
C65 H65A 0.9800
C65 H65B 0.9800
C65 H65C 0.9800
C66 H66A 0.9800
C66 H66B 0.9800
C66 H66C 0.9800
C67 H67A 0.9800
C67 H67B 0.9800
C67 H67C 0.9800
Cl21 O21 1.431(2)
Cl21 O22 1.439(2)
Cl21 O23 1.429(2)
Cl21 O24 1.436(2)
Cl31 O31 1.385(3)
Cl31 O32 1.389(2)
Cl31 O33 1.396(5)
Cl31 O34 1.462(5)
Cl31 O35 1.478(10)
Cl31 O36 1.436(9)
O201 C202 1.418(8)
O201 C203 1.437(7)
C201 H20C 0.9800
C201 H20D 0.9800
C201 H20E 0.9800
C201 C202 1.507(9)
C202 H20F 0.9900
C202 H20G 0.9900
C203 H20H 0.9900
C203 H20I 0.9900
C203 C204 1.420(8)
C204 H20J 0.9800
C204 H20K 0.9800
C204 H20L 0.9800

loop_
_smtbx_masks_void_nr
_smtbx_masks_void_average_x
_smtbx_masks_void_average_y
_smtbx_masks_void_average_z
_smtbx_masks_void_volume
_smtbx_masks_void_count_electrons
1 -0.073 -0.036 0.140 43.1 2.0
2 0.221 -0.250 0.315 310.8 42.2
3 -0.221 0.250 0.685 310.8 42.3
4 0.073 0.036 0.860 43.1 2.0
5 -0.064 0.463 0.462 12.6 0.1
6 0.064 0.537 0.538 12.6 0.1
7 0.329 0.752 0.589 8.5 0.0
8 0.671 0.248 0.411 8.5 0.0
